data_4314729
loop_
_publ_author_name
'Sinai Aharonovich'
'Mark Botoshanski'
'Ziv Rabinovich'
'Robert M. Waymouth'
'Moris S. Eisen'

_publ_section_title
;
 Lithium Furyl and Pyridyl Amidinates as Building Blocks in Coordination
 Polymers, Ladder and Cage Structures
;
_journal_name_full 'Inorganic Chemistry'
_journal_page_first 1220
_journal_page_last 1229
_journal_paper_doi 10.1021/ic902183c
_journal_volume 49
_journal_year 2010
_chemical_formula_moiety
;
Li4(Si8 C48 H112 N12).Li(Si2 C12 H34 N3)
;
_chemical_formula_sum 'C60 H146 Li5 N15 Si10'
_chemical_formula_weight 1393.52
_chemical_name_common complex8
_chemical_name_systematic
; 
 ? 
;
_space_group_IT_number 14
_symmetry_cell_setting monoclinic
_symmetry_space_group_name_Hall '-P 2ybc'
_symmetry_space_group_name_H-M 'P 1 21/c 1'
_atom_sites_solution_hydrogens geom
_atom_sites_solution_primary direct
_atom_sites_solution_secondary difmap
_audit_creation_method SHELXL-97
_cell_angle_alpha 90.00
_cell_angle_beta 114.09(3)
_cell_angle_gamma 90.00
_cell_formula_units_Z 4
_cell_length_a 20.727(4)
_cell_length_b 24.744(5)
_cell_length_c 20.756(4)
_cell_measurement_reflns_used 28835
_cell_measurement_temperature 230.0(1)
_cell_measurement_theta_max 22.986
_cell_measurement_theta_min 0.407
_cell_volume 9718(4)
_computing_cell_refinement 'HKL Scalepack (Otwinowski & Minor 1997)'
_computing_data_collection 'Nonius (1997), KappaCCD Collect Program'
_computing_data_reduction
;
HKL Denzo and Scalepack (Otwinowski & Minor 1997)
;
_computing_molecular_graphics
;
Molecular Structure Corporation (1999). 
ORTEP. TEXRAY Structure Analysis Package. 
MSC, 3200 Research Forest Drive, The 
Woodlands,TX 77381, USA.
;
_computing_publication_material 'SHELXL-97 (Sheldrick, 1997)'
_computing_structure_refinement 'SHELXL-97 (Sheldrick, 1997)'
_computing_structure_solution
;
S.Mackay, C.J.Gilmore, C.Edwards, M. Tremayne, N. Stuart, K.Shankland 
"maXus": a computer program for the solution and refinement of crystal 
structures from diffraction data University of Glasgow, Scotland, UK, 
Nonius BV, Delft, The Netherlands and MacScience Co. Ltd.,
Yokohama, Japan (1998)
;
_diffrn_ambient_temperature 230.0(1)
_diffrn_measured_fraction_theta_full 0.997
_diffrn_measured_fraction_theta_max 0.997
_diffrn_measurement_device_type KappaCCD
_diffrn_measurement_method CCD
_diffrn_radiation_monochromator graphite
_diffrn_radiation_source 'fine-focus sealed tube'
_diffrn_radiation_type MoK\a
_diffrn_radiation_wavelength 0.71073
_diffrn_reflns_av_R_equivalents 0.0365
_diffrn_reflns_av_sigmaI/netI 0.0588
_diffrn_reflns_limit_h_max 22
_diffrn_reflns_limit_h_min -22
_diffrn_reflns_limit_k_max 27
_diffrn_reflns_limit_k_min -27
_diffrn_reflns_limit_l_max 22
_diffrn_reflns_limit_l_min -22
_diffrn_reflns_number 26286
_diffrn_reflns_theta_full 22.98
_diffrn_reflns_theta_max 22.98
_diffrn_reflns_theta_min 1.08
_exptl_absorpt_coefficient_mu 0.172
_exptl_absorpt_correction_T_max 0.9847
_exptl_absorpt_correction_T_min 0.9327
_exptl_absorpt_correction_type none
_exptl_crystal_colour colorless
_exptl_crystal_density_diffrn 0.952
_exptl_crystal_density_method 'not measured'
_exptl_crystal_description plate
_exptl_crystal_F_000 3064
_exptl_crystal_size_max 0.41
_exptl_crystal_size_mid 0.35
_exptl_crystal_size_min 0.09
_refine_diff_density_max 0.489
_refine_diff_density_min -0.366
_refine_diff_density_rms 0.048
_refine_ls_extinction_method none
_refine_ls_goodness_of_fit_ref 1.013
_refine_ls_hydrogen_treatment constr
_refine_ls_matrix_type full
_refine_ls_number_parameters 815
_refine_ls_number_reflns 13460
_refine_ls_number_restraints 0
_refine_ls_restrained_S_all 1.013
_refine_ls_R_factor_all 0.1209
_refine_ls_R_factor_gt 0.0685
_refine_ls_shift/su_max 0.013
_refine_ls_shift/su_mean 0.002
_refine_ls_structure_factor_coef Fsqd
_refine_ls_weighting_details 'calc w=1/[\s^2^(Fo^2^)+(0.1408P)^2^+0.0000P] where P=(Fo^2^+2Fc^2^)/3'
_refine_ls_weighting_scheme calc
_refine_ls_wR_factor_gt 0.2007
_refine_ls_wR_factor_ref 0.2290
_reflns_number_gt 7589
_reflns_number_total 13460
_reflns_threshold_expression >2sigma(I)
_cod_data_source_file ic902183c_si_001_5.cif
_cod_data_source_block complex8
_cod_original_sg_symbol_Hall '-p 2ybc'
_cod_original_sg_symbol_H-M 'P 21/c'
_cod_database_code 4314729

loop_
_symmetry_equiv_pos_as_xyz
'x, y, z'
'-x, y+1/2, -z+1/2'
'-x, -y, -z'
'x, -y-1/2, z-1/2'

loop_
_atom_site_label
_atom_site_type_symbol
_atom_site_fract_x
_atom_site_fract_y
_atom_site_fract_z
_atom_site_U_iso_or_equiv
_atom_site_adp_type
_atom_site_occupancy
_atom_site_symmetry_multiplicity
_atom_site_calc_flag
_atom_site_refinement_flags
_atom_site_disorder_assembly
_atom_site_disorder_group
Si1 Si 0.25346(9) 0.64812(7) 0.58513(8) 0.0830(7) Uani 0.830(4) 1 d P . .
Si1A Si 0.3057(7) 0.6221(5) 0.5902(6) 0.124(5) Uiso 0.170(4) 1 d P . .
Si2 Si 0.21891(8) 0.54733(6) 0.49069(8) 0.0935(5) Uani 1 1 d . . .
Si3 Si 0.40568(7) 0.23548(5) 0.36220(6) 0.0789(4) Uani 1 1 d . . .
Si4 Si 0.60858(7) 0.25031(7) 0.63801(7) 0.0964(5) Uani 1 1 d . . .
Si5 Si 0.64639(7) -0.06734(5) 0.46102(9) 0.0867(4) Uani 1 1 d . . .
Si6 Si 0.58145(7) -0.00900(7) 0.32409(9) 0.1049(6) Uani 1 1 d . . .
Si7 Si 0.84122(6) 0.06427(6) 0.52984(7) 0.0818(4) Uani 1 1 d . . .
Si8 Si 0.81345(8) 0.07828(6) 0.37974(9) 0.0947(5) Uani 1 1 d . . .
Si9 Si 0.92545(8) -0.27701(6) 0.41308(7) 0.0824(4) Uani 1 1 d . . .
Si10 Si 0.88835(6) -0.13112(5) 0.19819(6) 0.0673(3) Uani 1 1 d . . .
N1 N 0.2276(2) 0.58361(16) 0.5610(2) 0.0927(12) Uani 1 1 d . . .
N2 N 0.1118(2) 0.5313(2) 0.6385(3) 0.1164(16) Uani 1 1 d . . .
N3 N 0.2536(2) 0.4987(2) 0.7181(2) 0.1035(14) Uani 1 1 d . . .
N4 N 0.4520(3) 0.3908(2) 0.5189(3) 0.1188(15) Uani 1 1 d . . .
N5 N 0.3704(3) 0.3152(2) 0.5608(3) 0.1100(15) Uani 1 1 d . . .
N6 N 0.45073(17) 0.25285(13) 0.44817(16) 0.0660(9) Uani 1 1 d . . .
N7 N 0.53475(16) 0.26018(14) 0.56235(17) 0.0694(9) Uani 1 1 d . . .
N8 N 0.63675(18) 0.11681(15) 0.4551(2) 0.0793(10) Uani 1 1 d . . .
N9 N 0.64946(15) -0.01972(13) 0.40295(17) 0.0640(9) Uani 1 1 d . . .
N10 N 0.79132(15) 0.05276(13) 0.44333(16) 0.0603(8) Uani 1 1 d . . .
N11 N 0.80077(18) -0.08545(15) 0.3902(2) 0.0742(10) Uani 1 1 d . . .
N12 N 0.92708(17) -0.24762(13) 0.33969(16) 0.0627(8) Uani 1 1 d . . .
N13 N 0.91096(16) -0.18749(13) 0.24997(16) 0.0611(8) Uani 1 1 d . . .
N14 N 0.9346(2) -0.33022(17) 0.2000(2) 0.0902(12) Uani 1 1 d . . .
N15 N 1.06054(19) -0.26571(17) 0.2623(2) 0.0840(11) Uani 1 1 d . . .
C1 C 0.2160(4) 0.6752(3) 0.6466(4) 0.119(2) Uani 0.830(4) 1 d P . .
H1A H 0.2283 0.6512 0.6868 0.179 Uiso 0.830(4) 1 calc PR . .
H1B H 0.1650 0.6775 0.6222 0.179 Uiso 0.830(4) 1 calc PR . .
H1C H 0.2353 0.7108 0.6626 0.179 Uiso 0.830(4) 1 calc PR . .
C2 C 0.2268(4) 0.6970(3) 0.5116(4) 0.109(2) Uani 0.830(4) 1 d P . .
H2A H 0.1759 0.6958 0.4855 0.164 Uiso 0.830(4) 1 calc PR . .
H2B H 0.2494 0.6877 0.4804 0.164 Uiso 0.830(4) 1 calc PR . .
H2C H 0.2410 0.7330 0.5303 0.164 Uiso 0.830(4) 1 calc PR . .
C3 C 0.3532(4) 0.6528(3) 0.6310(4) 0.144(3) Uani 0.830(4) 1 d P . .
H3A H 0.3781 0.6348 0.6760 0.216 Uiso 0.830(4) 1 calc PR . .
H3B H 0.3319 0.6858 0.6382 0.216 Uiso 0.830(4) 1 calc PR . .
H3C H 0.3863 0.6613 0.6102 0.216 Uiso 0.830(4) 1 calc PR . .
C4 C 0.1440(4) 0.5674(3) 0.4097(3) 0.170(3) Uani 1 1 d . . .
H4A H 0.1011 0.5668 0.4177 0.255 Uiso 1 1 calc R . .
H4B H 0.1395 0.5424 0.3721 0.255 Uiso 1 1 calc R . .
H4C H 0.1519 0.6036 0.3965 0.255 Uiso 1 1 calc R . .
C5 C 0.2976(4) 0.5493(4) 0.4692(5) 0.195(4) Uani 1 1 d . . .
H5A H 0.3393 0.5390 0.5104 0.293 Uiso 1 1 calc R . .
H5B H 0.3037 0.5856 0.4549 0.293 Uiso 1 1 calc R . .
H5C H 0.2909 0.5244 0.4309 0.293 Uiso 1 1 calc R . .
C6 C 0.2029(4) 0.4749(2) 0.5052(4) 0.155(3) Uani 1 1 d . . .
H6A H 0.2418 0.4615 0.5470 0.232 Uiso 1 1 calc R . .
H6B H 0.1993 0.4537 0.4646 0.232 Uiso 1 1 calc R . .
H6C H 0.1592 0.4718 0.5117 0.232 Uiso 1 1 calc R . .
C7 C 0.1364(3) 0.5164(3) 0.7114(3) 0.125(2) Uani 1 1 d . . .
H7A H 0.0976 0.4990 0.7191 0.149 Uiso 1 1 calc R . .
H7B H 0.1493 0.5493 0.7402 0.149 Uiso 1 1 calc R . .
C8 C 0.1968(3) 0.4801(3) 0.7355(3) 0.124(2) Uani 1 1 d . . .
H8A H 0.2144 0.4760 0.7868 0.148 Uiso 1 1 calc R . .
H8B H 0.1813 0.4444 0.7143 0.148 Uiso 1 1 calc R . .
C9 C 0.0716(4) 0.4839(5) 0.5931(5) 0.226(5) Uani 1 1 d . . .
H9A H 0.1024 0.4527 0.6033 0.339 Uiso 1 1 calc R . .
H9B H 0.0557 0.4934 0.5436 0.339 Uiso 1 1 calc R . .
H9C H 0.0310 0.4755 0.6034 0.339 Uiso 1 1 calc R . .
C10 C 0.0658(5) 0.5765(4) 0.6206(5) 0.227(5) Uani 1 1 d . . .
H10A H 0.0502 0.5844 0.5707 0.340 Uiso 1 1 calc R . .
H10B H 0.0906 0.6076 0.6480 0.340 Uiso 1 1 calc R . .
H10C H 0.0251 0.5685 0.6307 0.340 Uiso 1 1 calc R . .
C11 C 0.3007(4) 0.4548(3) 0.7167(4) 0.166(3) Uani 1 1 d . . .
H11A H 0.3380 0.4693 0.7049 0.248 Uiso 1 1 calc R . .
H11B H 0.2739 0.4282 0.6816 0.248 Uiso 1 1 calc R . .
H11C H 0.3214 0.4377 0.7628 0.248 Uiso 1 1 calc R . .
C12 C 0.2977(3) 0.5403(3) 0.7693(3) 0.148(3) Uani 1 1 d . . .
H12A H 0.3349 0.5524 0.7558 0.222 Uiso 1 1 calc R . .
H12B H 0.3185 0.5247 0.8163 0.222 Uiso 1 1 calc R . .
H12C H 0.2683 0.5708 0.7692 0.222 Uiso 1 1 calc R . .
C13 C 0.3943(8) 0.3799(5) 0.5923(7) 0.110(5) Uiso 0.505(17) 1 d P . .
H13A H 0.3652 0.3937 0.6159 0.131 Uiso 0.505(17) 1 calc PR . .
H13B H 0.4444 0.3822 0.6245 0.131 Uiso 0.505(17) 1 calc PR . .
C13A C 0.4178(10) 0.4098(7) 0.5600(9) 0.120(5) Uiso 0.495(17) 1 d P . .
H13C H 0.3990 0.4461 0.5447 0.144 Uiso 0.495(17) 1 calc PR . .
H13D H 0.4511 0.4116 0.6097 0.144 Uiso 0.495(17) 1 calc PR . .
C14 C 0.3824(9) 0.4019(7) 0.5392(8) 0.123(5) Uiso 0.505(17) 1 d P . .
H14A H 0.3762 0.4407 0.5440 0.148 Uiso 0.505(17) 1 calc PR . .
H14B H 0.3391 0.3876 0.5020 0.148 Uiso 0.505(17) 1 calc PR . .
C14A C 0.3474(9) 0.3645(6) 0.5502(9) 0.121(6) Uiso 0.495(17) 1 d P . .
H14C H 0.3273 0.3739 0.5841 0.145 Uiso 0.495(17) 1 calc PR . .
H14D H 0.3099 0.3678 0.5026 0.145 Uiso 0.495(17) 1 calc PR . .
C15 C 0.4310(5) 0.4115(3) 0.4491(4) 0.198(4) Uani 1 1 d . . .
H15A H 0.3837 0.3988 0.4199 0.298 Uiso 1 1 calc R . .
H15B H 0.4636 0.3989 0.4296 0.298 Uiso 1 1 calc R . .
H15C H 0.4313 0.4506 0.4505 0.298 Uiso 1 1 calc R . .
C16 C 0.5227(4) 0.4083(3) 0.5641(5) 0.183(4) Uani 1 1 d . . .
H16A H 0.5361 0.3932 0.6109 0.275 Uiso 1 1 calc R . .
H16B H 0.5240 0.4475 0.5670 0.275 Uiso 1 1 calc R . .
H16C H 0.5555 0.3960 0.5447 0.275 Uiso 1 1 calc R . .
C17 C 0.3011(7) 0.2771(8) 0.5097(7) 0.113(6) Uiso 0.47(2) 1 d P . .
H17A H 0.3144 0.2392 0.5159 0.169 Uiso 0.47(2) 1 calc PR . .
H17B H 0.2870 0.2871 0.4606 0.169 Uiso 0.47(2) 1 calc PR . .
H17C H 0.2619 0.2829 0.5231 0.169 Uiso 0.47(2) 1 calc PR . .
C17A C 0.3091(7) 0.3162(8) 0.5168(7) 0.120(6) Uiso 0.53(2) 1 d P . .
H17D H 0.2932 0.2796 0.5017 0.180 Uiso 0.53(2) 1 calc PR . .
H17E H 0.3063 0.3374 0.4764 0.180 Uiso 0.53(2) 1 calc PR . .
H17F H 0.2792 0.3323 0.5374 0.180 Uiso 0.53(2) 1 calc PR . .
C18 C 0.3867(4) 0.2904(3) 0.6269(3) 0.145(3) Uani 1 1 d . . .
H18A H 0.3873 0.2514 0.6218 0.217 Uiso 1 1 calc R . .
H18B H 0.3512 0.3001 0.6441 0.217 Uiso 1 1 calc R . .
H18C H 0.4327 0.3026 0.6602 0.217 Uiso 1 1 calc R . .
C19 C 0.3127(3) 0.2232(4) 0.3477(3) 0.161(3) Uani 1 1 d . . .
H19A H 0.2949 0.2541 0.3641 0.241 Uiso 1 1 calc R . .
H19B H 0.3101 0.1912 0.3736 0.241 Uiso 1 1 calc R . .
H19C H 0.2843 0.2177 0.2977 0.241 Uiso 1 1 calc R . .
C20 C 0.4051(4) 0.2929(3) 0.3046(3) 0.141(2) Uani 1 1 d . . .
H20A H 0.3919 0.3257 0.3217 0.211 Uiso 1 1 calc R . .
H20B H 0.3713 0.2858 0.2567 0.211 Uiso 1 1 calc R . .
H20C H 0.4519 0.2972 0.3052 0.211 Uiso 1 1 calc R . .
C21 C 0.4314(4) 0.1725(3) 0.3282(3) 0.159(3) Uani 1 1 d . . .
H21A H 0.4324 0.1423 0.3583 0.238 Uiso 1 1 calc R . .
H21B H 0.4778 0.1773 0.3282 0.238 Uiso 1 1 calc R . .
H21C H 0.3972 0.1654 0.2804 0.238 Uiso 1 1 calc R . .
C22 C 0.5121(2) 0.23877(15) 0.4990(2) 0.0589(10) Uani 1 1 d . . .
C23 C 0.5902(3) 0.2726(3) 0.7124(3) 0.136(2) Uani 1 1 d . . .
H23A H 0.5733 0.3097 0.7048 0.205 Uiso 1 1 calc R . .
H23B H 0.6331 0.2706 0.7554 0.205 Uiso 1 1 calc R . .
H23C H 0.5543 0.2496 0.7167 0.205 Uiso 1 1 calc R . .
C24 C 0.6770(8) 0.3118(12) 0.6394(8) 0.152(7) Uiso 0.53(3) 1 d P . .
H24A H 0.6538 0.3464 0.6354 0.228 Uiso 0.53(3) 1 calc PR . .
H24B H 0.6904 0.3072 0.6000 0.228 Uiso 0.53(3) 1 calc PR . .
H24C H 0.7189 0.3104 0.6833 0.228 Uiso 0.53(3) 1 calc PR . .
C24A C 0.6845(8) 0.2764(12) 0.6424(8) 0.133(8) Uiso 0.47(3) 1 d P . .
H24D H 0.6932 0.2641 0.6023 0.200 Uiso 0.47(3) 1 calc PR . .
H24E H 0.7229 0.2647 0.6857 0.200 Uiso 0.47(3) 1 calc PR . .
H24F H 0.6816 0.3155 0.6418 0.200 Uiso 0.47(3) 1 calc PR . .
C25 C 0.6424(6) 0.1811(4) 0.6563(4) 0.321(9) Uani 1 1 d . . .
H25A H 0.6532 0.1682 0.6177 0.482 Uiso 1 1 calc R . .
H25B H 0.6070 0.1579 0.6613 0.482 Uiso 1 1 calc R . .
H25C H 0.6850 0.1805 0.6997 0.482 Uiso 1 1 calc R . .
C26 C 0.55600(18) 0.19634(15) 0.4840(2) 0.0576(10) Uani 1 1 d . . .
C27 C 0.5449(2) 0.14213(16) 0.4903(2) 0.0713(12) Uani 1 1 d . . .
H27 H 0.5093 0.1308 0.5044 0.086 Uiso 1 1 calc R . .
C28 C 0.5860(2) 0.10464(17) 0.4758(2) 0.0796(13) Uani 1 1 d . . .
H28 H 0.5775 0.0679 0.4810 0.095 Uiso 1 1 calc R . .
C29 C 0.6474(2) 0.1689(2) 0.4496(3) 0.0958(16) Uani 1 1 d . . .
H29 H 0.6838 0.1790 0.4361 0.115 Uiso 1 1 calc R . .
C30 C 0.6078(2) 0.20956(17) 0.4624(3) 0.0878(15) Uani 1 1 d . . .
H30 H 0.6168 0.2460 0.4562 0.105 Uiso 1 1 calc R . .
C31 C 0.5858(3) 0.0615(3) 0.2903(3) 0.135(2) Uani 1 1 d . . .
H31A H 0.5860 0.0880 0.3249 0.202 Uiso 1 1 calc R . .
H31B H 0.5450 0.0675 0.2463 0.202 Uiso 1 1 calc R . .
H31C H 0.6287 0.0652 0.2825 0.202 Uiso 1 1 calc R . .
C32 C 0.4917(3) -0.0148(3) 0.3260(5) 0.189(4) Uani 1 1 d . . .
H32A H 0.4892 0.0091 0.3619 0.284 Uiso 1 1 calc R . .
H32B H 0.4840 -0.0518 0.3367 0.284 Uiso 1 1 calc R . .
H32C H 0.4557 -0.0047 0.2803 0.284 Uiso 1 1 calc R . .
C33 C 0.5820(4) -0.0560(3) 0.2534(3) 0.179(4) Uani 1 1 d . . .
H33A H 0.6273 -0.0538 0.2502 0.269 Uiso 1 1 calc R . .
H33B H 0.5447 -0.0458 0.2085 0.269 Uiso 1 1 calc R . .
H33C H 0.5742 -0.0927 0.2649 0.269 Uiso 1 1 calc R . .
C34 C 0.6029(3) -0.0436(2) 0.5203(3) 0.1065(17) Uani 1 1 d . . .
H34A H 0.5551 -0.0319 0.4917 0.160 Uiso 1 1 calc R . .
H34B H 0.6296 -0.0136 0.5490 0.160 Uiso 1 1 calc R . .
H34C H 0.6019 -0.0730 0.5507 0.160 Uiso 1 1 calc R . .
C35 C 0.5986(4) -0.1321(2) 0.4181(4) 0.148(3) Uani 1 1 d . . .
H35A H 0.5507 -0.1236 0.3853 0.223 Uiso 1 1 calc R . .
H35B H 0.5973 -0.1564 0.4542 0.223 Uiso 1 1 calc R . .
H35C H 0.6234 -0.1493 0.3928 0.223 Uiso 1 1 calc R . .
C36 C 0.7364(3) -0.0894(3) 0.5211(3) 0.131(2) Uani 1 1 d . . .
H36A H 0.7644 -0.0581 0.5443 0.196 Uiso 1 1 calc R . .
H36B H 0.7585 -0.1078 0.4942 0.196 Uiso 1 1 calc R . .
H36C H 0.7333 -0.1138 0.5563 0.196 Uiso 1 1 calc R . .
C37 C 0.7884(3) 0.0595(3) 0.5833(3) 0.131(2) Uani 1 1 d . . .
H37A H 0.7647 0.0248 0.5752 0.197 Uiso 1 1 calc R . .
H37B H 0.7535 0.0882 0.5698 0.197 Uiso 1 1 calc R . .
H37C H 0.8194 0.0631 0.6330 0.197 Uiso 1 1 calc R . .
C38 C 0.8803(3) 0.1342(2) 0.5524(4) 0.150(3) Uani 1 1 d . . .
H38A H 0.9092 0.1415 0.5266 0.225 Uiso 1 1 calc R . .
H38B H 0.9092 0.1365 0.6027 0.225 Uiso 1 1 calc R . .
H38C H 0.8425 0.1606 0.5395 0.225 Uiso 1 1 calc R . .
C39 C 0.9168(3) 0.0146(2) 0.5689(3) 0.1144(19) Uani 1 1 d . . .
H39A H 0.9466 0.0164 0.5431 0.172 Uiso 1 1 calc R . .
H39B H 0.8980 -0.0217 0.5656 0.172 Uiso 1 1 calc R . .
H39C H 0.9444 0.0235 0.6181 0.172 Uiso 1 1 calc R . .
C40 C 0.7843(3) 0.1499(2) 0.3561(4) 0.132(2) Uani 1 1 d . . .
H40A H 0.7340 0.1528 0.3443 0.198 Uiso 1 1 calc R . .
H40B H 0.7937 0.1609 0.3159 0.198 Uiso 1 1 calc R . .
H40C H 0.8101 0.1733 0.3959 0.198 Uiso 1 1 calc R . .
C41 C 0.9106(3) 0.0767(3) 0.4006(5) 0.166(3) Uani 1 1 d . . .
H41A H 0.9283 0.0402 0.4129 0.250 Uiso 1 1 calc R . .
H41B H 0.9356 0.1007 0.4399 0.250 Uiso 1 1 calc R . .
H41C H 0.9182 0.0885 0.3596 0.250 Uiso 1 1 calc R . .
C42 C 0.7693(4) 0.0385(3) 0.2954(3) 0.149(3) Uani 1 1 d . . .
H42A H 0.7825 0.0007 0.3043 0.224 Uiso 1 1 calc R . .
H42B H 0.7842 0.0524 0.2600 0.224 Uiso 1 1 calc R . .
H42C H 0.7184 0.0419 0.2786 0.224 Uiso 1 1 calc R . .
C43 C 0.8702(2) -0.08306(18) 0.4064(2) 0.0754(12) Uani 1 1 d . . .
H43 H 0.8965 -0.0550 0.4360 0.091 Uiso 1 1 calc R . .
C44 C 0.9053(2) -0.11967(17) 0.3820(2) 0.0690(11) Uani 1 1 d . . .
H44 H 0.9541 -0.1160 0.3945 0.083 Uiso 1 1 calc R . .
C45 C 0.86843(18) -0.16169(15) 0.33908(18) 0.0533(9) Uani 1 1 d . . .
C46 C 0.7968(2) -0.16474(17) 0.3231(2) 0.0691(11) Uani 1 1 d . . .
H46 H 0.7694 -0.1929 0.2945 0.083 Uiso 1 1 calc R . .
C47 C 0.7659(2) -0.12623(19) 0.3495(2) 0.0771(12) Uani 1 1 d . . .
H47 H 0.7172 -0.1291 0.3378 0.093 Uiso 1 1 calc R . .
C48 C 0.90381(18) -0.20093(16) 0.3084(2) 0.0555(9) Uani 1 1 d . . .
C49 C 0.9266(6) -0.2330(5) 0.4849(6) 0.114(5) Uiso 0.542(13) 1 d P . .
H49A H 0.9101 -0.1972 0.4666 0.171 Uiso 0.542(13) 1 calc PR . .
H49B H 0.9183 -0.2392 0.5270 0.171 Uiso 0.542(13) 1 calc PR . .
H49C H 0.9012 -0.2598 0.4495 0.171 Uiso 0.542(13) 1 calc PR . .
C49A C 0.9859(8) -0.2363(6) 0.4985(7) 0.129(6) Uiso 0.458(13) 1 d P . .
H49D H 1.0076 -0.2009 0.5109 0.193 Uiso 0.458(13) 1 calc PR . .
H49E H 0.9928 -0.2502 0.4581 0.193 Uiso 0.458(13) 1 calc PR . .
H49F H 1.0076 -0.2607 0.5382 0.193 Uiso 0.458(13) 1 calc PR . .
C50 C 0.8385(4) -0.3056(5) 0.3941(6) 0.287(8) Uani 1 1 d . . .
H50A H 0.8249 -0.3293 0.3535 0.431 Uiso 1 1 calc R . .
H50B H 0.8042 -0.2766 0.3842 0.431 Uiso 1 1 calc R . .
H50C H 0.8401 -0.3260 0.4347 0.431 Uiso 1 1 calc R . .
C51 C 0.9856(4) -0.3346(3) 0.4368(4) 0.168(3) Uani 1 1 d . . .
H51A H 0.9750 -0.3574 0.3957 0.253 Uiso 1 1 calc R . .
H51B H 0.9798 -0.3553 0.4738 0.253 Uiso 1 1 calc R . .
H51C H 1.0339 -0.3218 0.4534 0.253 Uiso 1 1 calc R . .
C52 C 0.7968(3) -0.1046(2) 0.1761(2) 0.1009(17) Uani 1 1 d . . .
H52A H 0.7627 -0.1333 0.1550 0.151 Uiso 1 1 calc R . .
H52B H 0.7872 -0.0749 0.1431 0.151 Uiso 1 1 calc R . .
H52C H 0.7933 -0.0921 0.2188 0.151 Uiso 1 1 calc R . .
C53 C 0.9502(3) -0.0739(2) 0.2378(3) 0.1067(17) Uani 1 1 d . . .
H53A H 0.9471 -0.0627 0.2813 0.160 Uiso 1 1 calc R . .
H53B H 0.9375 -0.0438 0.2049 0.160 Uiso 1 1 calc R . .
H53C H 0.9981 -0.0853 0.2478 0.160 Uiso 1 1 calc R . .
C54 C 0.8944(3) -0.1522(2) 0.1149(2) 0.0927(15) Uani 1 1 d . . .
H54A H 0.8618 -0.1818 0.0937 0.139 Uiso 1 1 calc R . .
H54B H 0.9422 -0.1640 0.1250 0.139 Uiso 1 1 calc R . .
H54C H 0.8823 -0.1220 0.0824 0.139 Uiso 1 1 calc R . .
C55 C 1.0025(4) -0.3491(4) 0.2106(6) 0.223(5) Uani 1 1 d . . .
H55A H 1.0183 -0.3732 0.2516 0.267 Uiso 1 1 calc R . .
H55B H 0.9969 -0.3716 0.1697 0.267 Uiso 1 1 calc R . .
C56 C 1.0564(4) -0.3139(4) 0.2206(5) 0.189(4) Uani 1 1 d . . .
H56A H 1.0528 -0.3023 0.1741 0.227 Uiso 1 1 calc R . .
H56B H 1.1011 -0.3337 0.2433 0.227 Uiso 1 1 calc R . .
C57 C 0.8964(4) -0.3715(2) 0.2207(4) 0.141(2) Uani 1 1 d . . .
H57A H 0.8496 -0.3584 0.2122 0.212 Uiso 1 1 calc R . .
H57B H 0.9219 -0.3796 0.2705 0.212 Uiso 1 1 calc R . .
H57C H 0.8925 -0.4040 0.1932 0.212 Uiso 1 1 calc R . .
C58 C 0.8903(5) -0.3148(3) 0.1265(3) 0.197(4) Uani 1 1 d . . .
H58A H 0.8456 -0.3006 0.1237 0.295 Uiso 1 1 calc R . .
H58B H 0.8818 -0.3463 0.0963 0.295 Uiso 1 1 calc R . .
H58C H 0.9144 -0.2873 0.1112 0.295 Uiso 1 1 calc R . .
C59 C 1.1057(3) -0.2770(3) 0.3350(4) 0.142(2) Uani 1 1 d . . .
H59A H 1.0878 -0.3083 0.3508 0.212 Uiso 1 1 calc R . .
H59B H 1.1064 -0.2461 0.3640 0.212 Uiso 1 1 calc R . .
H59C H 1.1533 -0.2844 0.3393 0.212 Uiso 1 1 calc R . .
C60 C 1.0887(3) -0.2205(3) 0.2394(4) 0.146(3) Uani 1 1 d . . .
H60A H 1.0587 -0.2126 0.1904 0.219 Uiso 1 1 calc R . .
H60B H 1.1360 -0.2289 0.2439 0.219 Uiso 1 1 calc R . .
H60C H 1.0903 -0.1893 0.2683 0.219 Uiso 1 1 calc R . .
Li1 Li 0.2050(5) 0.5421(3) 0.6254(4) 0.091(2) Uani 1 1 d . . .
Li2 Li 0.4473(4) 0.3064(3) 0.5213(4) 0.0751(19) Uani 1 1 d . . .
Li3 Li 0.6899(3) 0.0555(3) 0.4340(4) 0.0690(18) Uani 1 1 d . . .
Li4 Li 0.7501(3) -0.0225(3) 0.4115(4) 0.0677(18) Uani 1 1 d . . .
Li5 Li 0.9599(4) -0.2598(3) 0.2604(4) 0.0684(17) Uani 1 1 d . . .

loop_
_atom_site_aniso_label
_atom_site_aniso_U_11
_atom_site_aniso_U_22
_atom_site_aniso_U_33
_atom_site_aniso_U_23
_atom_site_aniso_U_13
_atom_site_aniso_U_12
Si1 0.0913(13) 0.0725(12) 0.0781(11) -0.0042(8) 0.0272(9) -0.0142(9)
Si2 0.1158(11) 0.0811(10) 0.0921(10) 0.0008(8) 0.0510(9) 0.0131(8)
Si3 0.0982(9) 0.0742(9) 0.0596(7) 0.0031(6) 0.0275(7) 0.0136(7)
Si4 0.0785(9) 0.1196(12) 0.0731(9) -0.0063(8) 0.0126(7) 0.0334(8)
Si5 0.0883(9) 0.0602(8) 0.1368(12) 0.0028(8) 0.0716(9) -0.0014(6)
Si6 0.0730(9) 0.1008(11) 0.1078(11) -0.0299(9) 0.0031(8) 0.0149(8)
Si7 0.0638(7) 0.0787(9) 0.0902(9) -0.0180(7) 0.0185(6) 0.0032(6)
Si8 0.1050(10) 0.0832(10) 0.1314(13) 0.0334(9) 0.0845(10) 0.0214(8)
Si9 0.1179(10) 0.0740(9) 0.0785(8) 0.0146(7) 0.0638(8) 0.0180(7)
Si10 0.0793(8) 0.0692(8) 0.0552(7) 0.0072(6) 0.0292(6) 0.0096(6)
N1 0.113(3) 0.085(3) 0.081(3) -0.006(2) 0.041(2) -0.027(2)
N2 0.104(3) 0.146(5) 0.104(3) 0.018(3) 0.047(3) 0.038(3)
N3 0.080(3) 0.130(4) 0.095(3) 0.014(3) 0.030(2) -0.004(3)
N4 0.137(4) 0.087(3) 0.127(4) 0.003(3) 0.048(4) 0.002(3)
N5 0.113(3) 0.126(4) 0.106(3) 0.033(3) 0.061(3) 0.061(3)
N6 0.075(2) 0.063(2) 0.060(2) 0.0015(17) 0.0274(18) 0.0180(17)
N7 0.069(2) 0.072(2) 0.061(2) -0.0045(18) 0.0206(17) 0.0216(17)
N8 0.070(2) 0.065(3) 0.116(3) -0.015(2) 0.052(2) 0.0060(18)
N9 0.0530(18) 0.057(2) 0.081(2) -0.0056(17) 0.0262(16) 0.0028(15)
N10 0.0551(18) 0.062(2) 0.073(2) 0.0052(16) 0.0346(16) 0.0053(15)
N11 0.071(2) 0.070(2) 0.094(3) -0.014(2) 0.047(2) 0.0081(19)
N12 0.080(2) 0.060(2) 0.0589(19) 0.0026(17) 0.0403(17) 0.0146(17)
N13 0.074(2) 0.062(2) 0.0541(19) 0.0035(16) 0.0340(16) 0.0094(16)
N14 0.105(3) 0.089(3) 0.102(3) -0.026(2) 0.068(3) -0.016(2)
N15 0.073(2) 0.093(3) 0.092(3) 0.000(2) 0.040(2) 0.007(2)
C1 0.174(7) 0.086(5) 0.101(5) -0.023(4) 0.060(5) -0.004(4)
C2 0.121(5) 0.079(4) 0.123(5) 0.008(4) 0.046(4) -0.017(4)
C3 0.086(5) 0.137(7) 0.160(7) 0.000(6) 0.000(5) -0.033(5)
C4 0.199(8) 0.150(7) 0.108(5) -0.026(5) 0.009(5) 0.042(6)
C5 0.207(8) 0.166(8) 0.296(12) 0.014(7) 0.187(9) 0.023(6)
C6 0.262(9) 0.085(4) 0.150(6) -0.025(4) 0.118(6) -0.003(5)
C7 0.105(4) 0.167(6) 0.116(5) 0.037(4) 0.060(4) 0.015(4)
C8 0.113(5) 0.131(5) 0.130(5) 0.035(4) 0.054(4) -0.006(4)
C9 0.134(7) 0.307(14) 0.209(9) -0.109(10) 0.042(6) -0.038(8)
C10 0.192(8) 0.254(12) 0.267(11) 0.145(10) 0.126(8) 0.125(8)
C11 0.139(6) 0.142(7) 0.208(8) 0.016(6) 0.063(6) 0.051(5)
C12 0.124(5) 0.159(7) 0.128(5) -0.028(5) 0.016(4) -0.025(5)
C15 0.303(12) 0.103(6) 0.146(7) 0.027(5) 0.048(7) 0.018(6)
C16 0.175(8) 0.100(5) 0.235(9) -0.006(6) 0.043(7) -0.031(5)
C18 0.151(6) 0.198(8) 0.098(4) 0.029(5) 0.063(4) 0.055(5)
C19 0.117(5) 0.229(9) 0.107(4) -0.012(5) 0.016(4) -0.056(5)
C20 0.188(6) 0.127(5) 0.081(4) 0.030(4) 0.028(4) -0.007(5)
C21 0.207(7) 0.142(6) 0.077(4) -0.027(4) 0.007(4) 0.063(5)
C22 0.064(2) 0.052(2) 0.067(3) 0.009(2) 0.033(2) 0.0156(19)
C23 0.132(5) 0.190(7) 0.064(3) -0.006(4) 0.016(3) 0.043(5)
C25 0.396(15) 0.235(11) 0.130(6) -0.045(7) -0.100(8) 0.223(11)
C26 0.058(2) 0.054(2) 0.067(2) -0.0009(19) 0.0314(19) 0.0093(18)
C27 0.066(3) 0.054(3) 0.105(3) 0.005(2) 0.045(2) 0.004(2)
C28 0.080(3) 0.049(3) 0.120(4) -0.002(2) 0.050(3) 0.005(2)
C29 0.090(3) 0.065(3) 0.169(5) -0.021(3) 0.091(4) -0.010(2)
C30 0.099(3) 0.047(3) 0.150(4) -0.005(3) 0.083(3) -0.003(2)
C31 0.156(5) 0.126(5) 0.086(4) 0.022(4) 0.012(4) 0.046(4)
C32 0.060(4) 0.198(8) 0.251(9) -0.043(7) 0.003(4) 0.014(4)
C33 0.168(7) 0.169(7) 0.125(5) -0.068(5) -0.016(5) 0.042(5)
C34 0.129(4) 0.082(4) 0.150(5) 0.001(3) 0.098(4) -0.011(3)
C35 0.182(6) 0.071(4) 0.253(9) -0.031(4) 0.151(7) -0.032(4)
C36 0.132(5) 0.128(5) 0.158(5) 0.076(4) 0.086(4) 0.050(4)
C37 0.145(5) 0.176(7) 0.074(3) -0.011(4) 0.046(3) 0.022(5)
C38 0.096(4) 0.094(4) 0.204(7) -0.057(5) 0.004(4) 0.002(3)
C39 0.081(3) 0.111(4) 0.110(4) -0.004(3) -0.003(3) 0.020(3)
C40 0.142(5) 0.108(5) 0.187(6) 0.062(4) 0.109(5) 0.037(4)
C41 0.135(5) 0.137(6) 0.303(10) 0.077(6) 0.166(6) 0.034(4)
C42 0.228(8) 0.148(6) 0.113(5) 0.039(4) 0.113(5) 0.060(5)
C43 0.072(3) 0.070(3) 0.087(3) -0.022(2) 0.035(2) 0.003(2)
C44 0.063(2) 0.074(3) 0.077(3) -0.014(2) 0.035(2) 0.002(2)
C45 0.057(2) 0.055(2) 0.054(2) -0.0011(19) 0.0275(18) 0.0061(18)
C46 0.062(3) 0.069(3) 0.082(3) -0.015(2) 0.035(2) -0.003(2)
C47 0.060(2) 0.085(3) 0.094(3) -0.012(3) 0.039(2) 0.006(2)
C48 0.055(2) 0.058(3) 0.055(2) -0.005(2) 0.0248(18) 0.0033(18)
C50 0.144(6) 0.407(17) 0.351(14) 0.275(14) 0.142(8) 0.057(8)
C51 0.220(8) 0.161(7) 0.154(6) 0.095(5) 0.106(6) 0.088(6)
C52 0.103(4) 0.120(4) 0.080(3) 0.030(3) 0.037(3) 0.046(3)
C53 0.136(4) 0.088(4) 0.092(4) 0.005(3) 0.041(3) -0.014(3)
C54 0.117(4) 0.102(4) 0.066(3) 0.016(3) 0.044(3) 0.022(3)
C55 0.164(7) 0.168(8) 0.394(15) -0.175(9) 0.174(9) -0.043(6)
C56 0.136(6) 0.195(8) 0.295(11) -0.131(8) 0.148(7) -0.031(6)
C57 0.214(7) 0.100(5) 0.143(5) -0.024(4) 0.107(5) -0.047(5)
C58 0.288(11) 0.191(8) 0.087(5) -0.011(5) 0.051(6) -0.114(8)
C59 0.106(4) 0.150(6) 0.154(6) 0.035(5) 0.038(4) 0.016(4)
C60 0.108(4) 0.167(7) 0.182(7) 0.056(5) 0.079(5) -0.005(4)
Li1 0.113(6) 0.080(5) 0.084(5) 0.005(4) 0.045(5) -0.003(4)
Li2 0.083(4) 0.079(5) 0.062(4) -0.001(4) 0.028(3) 0.023(4)
Li3 0.056(4) 0.062(4) 0.093(5) -0.005(4) 0.035(3) 0.008(3)
Li4 0.068(4) 0.062(4) 0.088(5) -0.006(4) 0.047(4) 0.016(3)
Li5 0.083(4) 0.068(4) 0.070(4) 0.001(3) 0.047(4) 0.010(3)

loop_
_atom_type_symbol
_atom_type_description
_atom_type_scat_dispersion_real
_atom_type_scat_dispersion_imag
_atom_type_scat_source
Si Si 0.0817 0.0704 'International Tables Vol C Tables 4.2.6.8 and 6.1.1.4'
C C 0.0033 0.0016 'International Tables Vol C Tables 4.2.6.8 and 6.1.1.4'
H H 0.0000 0.0000 'International Tables Vol C Tables 4.2.6.8 and 6.1.1.4'
N N 0.0061 0.0033 'International Tables Vol C Tables 4.2.6.8 and 6.1.1.4'
Li Li -0.0003 0.0001 'International Tables Vol C Tables 4.2.6.8 and 6.1.1.4'

loop_
_geom_angle_atom_site_label_1
_geom_angle_atom_site_label_2
_geom_angle_atom_site_label_3
_geom_angle
_geom_angle_site_symmetry_1
_geom_angle_site_symmetry_3
_geom_angle_publ_flag
N1 Si1 C2 114.9(3) . . ?
N1 Si1 C1 111.7(3) . . ?
C2 Si1 C1 105.2(3) . . ?
N1 Si1 C3 110.8(3) . . ?
C2 Si1 C3 105.8(3) . . ?
C1 Si1 C3 107.9(4) . . ?
N1 Si2 C4 114.0(3) . . ?
N1 Si2 C5 114.0(3) . . ?
C4 Si2 C5 105.7(4) . . ?
N1 Si2 C6 109.8(2) . . ?
C4 Si2 C6 105.6(4) . . ?
C5 Si2 C6 107.2(4) . . ?
N6 Si3 C19 107.6(3) . . ?
N6 Si3 C20 109.9(2) . . ?
C19 Si3 C20 106.8(3) . . ?
N6 Si3 C21 119.2(2) . . ?
C19 Si3 C21 103.8(4) . . ?
C20 Si3 C21 108.8(3) . . ?
C24A Si4 N7 117.8(7) . . ?
C24A Si4 C23 110.8(7) . . ?
N7 Si4 C23 108.5(2) . . ?
C24A Si4 C25 94.4(11) . . ?
N7 Si4 C25 116.7(3) . . ?
C23 Si4 C25 107.6(4) . . ?
N7 Si4 C24 105.1(5) . . ?
C23 Si4 C24 98.3(6) . . ?
C25 Si4 C24 118.8(8) . . ?
N9 Si5 C36 111.2(2) . . ?
N9 Si5 C34 114.2(2) . . ?
C36 Si5 C34 105.6(3) . . ?
N9 Si5 C35 114.4(3) . . ?
C36 Si5 C35 104.8(3) . . ?
C34 Si5 C35 105.8(2) . . ?
N9 Si6 C33 113.0(2) . . ?
N9 Si6 C32 114.1(3) . . ?
C33 Si6 C32 106.9(4) . . ?
N9 Si6 C31 110.8(2) . . ?
C33 Si6 C31 105.4(4) . . ?
C32 Si6 C31 105.9(3) . . ?
N10 Si7 C37 111.8(2) . . ?
N10 Si7 C38 115.6(3) . . ?
C37 Si7 C38 102.0(3) . . ?
N10 Si7 C39 112.7(2) . . ?
C37 Si7 C39 106.8(3) . . ?
C38 Si7 C39 107.1(3) . . ?
N10 Si8 C40 113.4(2) . . ?
N10 Si8 C41 114.9(3) . . ?
C40 Si8 C41 106.3(3) . . ?
N10 Si8 C42 110.3(2) . . ?
C40 Si8 C42 105.6(3) . . ?
C41 Si8 C42 105.7(3) . . ?
N12 Si9 C50 110.6(3) . . ?
N12 Si9 C51 108.3(2) . . ?
C50 Si9 C51 105.2(5) . . ?
N12 Si9 C49 118.3(4) . . ?
C50 Si9 C49 95.1(6) . . ?
C51 Si9 C49 117.6(4) . . ?
N12 Si9 C49A 110.4(4) . . ?
C50 Si9 C49A 126.8(6) . . ?
C51 Si9 C49A 92.4(5) . . ?
N13 Si10 C54 104.53(19) . . ?
N13 Si10 C53 112.4(2) . . ?
C54 Si10 C53 109.2(2) . . ?
N13 Si10 C52 115.4(2) . . ?
C54 Si10 C52 108.4(2) . . ?
C53 Si10 C52 106.7(3) . . ?
Si2 N1 Si1 132.6(3) . . ?
Si2 N1 Si1A 110.4(5) . . ?
Si2 N1 Li1 111.0(3) . . ?
Si1 N1 Li1 116.3(3) . . ?
Si1A N1 Li1 120.6(5) . . ?
C10 N2 C7 113.1(6) . . ?
C10 N2 C9 107.8(7) . . ?
C7 N2 C9 109.0(7) . . ?
C10 N2 Li1 115.2(6) . . ?
C7 N2 Li1 102.8(4) . . ?
C9 N2 Li1 108.7(5) . . ?
C8 N3 C11 112.6(6) . . ?
C8 N3 C12 111.5(5) . . ?
C11 N3 C12 107.8(5) . . ?
C8 N3 Li1 105.1(4) . . ?
C11 N3 Li1 116.2(5) . . ?
C12 N3 Li1 103.3(5) . . ?
C13A N4 C15 118.7(9) . . ?
C13A N4 C16 97.9(9) . . ?
C15 N4 C16 111.1(7) . . ?
C15 N4 C14 104.9(7) . . ?
C16 N4 C14 122.4(8) . . ?
C13A N4 Li2 106.3(8) . . ?
C15 N4 Li2 112.6(5) . . ?
C16 N4 Li2 109.1(5) . . ?
C14 N4 Li2 95.9(6) . . ?
C17A N5 C18 119.9(8) . . ?
C14A N5 C18 120.0(8) . . ?
C14A N5 C17 105.1(10) . . ?
C18 N5 C17 100.0(7) . . ?
C17A N5 C13 108.3(10) . . ?
C18 N5 C13 96.7(6) . . ?
C17 N5 C13 143.0(8) . . ?
C17A N5 Li2 115.8(7) . . ?
C14A N5 Li2 108.6(8) . . ?
C18 N5 Li2 114.8(4) . . ?
C17 N5 Li2 106.7(6) . . ?
C13 N5 Li2 95.6(5) . . ?
C22 N6 Si3 135.1(3) . . ?
C22 N6 Li2 83.8(3) . . ?
Si3 N6 Li2 140.9(3) . . ?
C22 N7 Si4 133.2(3) . . ?
C22 N7 Li2 85.0(3) . . ?
Si4 N7 Li2 141.7(3) . . ?
C29 N8 C28 115.7(3) . . ?
C29 N8 Li3 125.9(4) . . ?
C28 N8 Li3 118.4(4) . . ?
Si6 N9 Si5 122.43(19) . . ?
Si6 N9 Li4 120.9(3) . . ?
Si5 N9 Li4 104.4(2) . . ?
Si6 N9 Li3 103.7(3) . . ?
Si5 N9 Li3 122.5(3) . . ?
Li4 N9 Li3 74.1(3) . . ?
Si8 N10 Si7 121.61(19) . . ?
Si8 N10 Li3 120.9(3) . . ?
Si7 N10 Li3 104.8(3) . . ?
Si8 N10 Li4 107.4(3) . . ?
Si7 N10 Li4 119.4(3) . . ?
Li3 N10 Li4 73.8(3) . . ?
C47 N11 C43 116.4(3) . . ?
C47 N11 Li4 121.9(3) . . ?
C43 N11 Li4 120.7(4) . . ?
C48 N12 Si9 132.8(3) . . ?
C48 N12 Li5 84.7(3) . . ?
Si9 N12 Li5 142.5(3) . . ?
C48 N13 Si10 132.7(3) . . ?
C48 N13 Li5 85.3(3) . . ?
Si10 N13 Li5 141.9(3) . . ?
C55 N14 C57 110.3(6) . . ?
C55 N14 C58 114.0(7) . . ?
C57 N14 C58 107.6(5) . . ?
C55 N14 Li5 101.2(4) . . ?
C57 N14 Li5 116.1(4) . . ?
C58 N14 Li5 107.7(4) . . ?
C60 N15 C59 108.8(5) . . ?
C60 N15 C56 112.1(6) . . ?
C59 N15 C56 108.6(6) . . ?
C60 N15 Li5 118.8(4) . . ?
C59 N15 Li5 104.6(4) . . ?
C56 N15 Li5 103.4(4) . . ?
Si1 C1 H1A 109.5 . . ?
Si1 C1 H1B 109.5 . . ?
H1A C1 H1B 109.5 . . ?
Si1 C1 H1C 109.5 . . ?
H1A C1 H1C 109.5 . . ?
H1B C1 H1C 109.5 . . ?
Si1 C2 H2A 109.5 . . ?
Si1 C2 H2B 109.5 . . ?
H2A C2 H2B 109.5 . . ?
Si1 C2 H2C 109.5 . . ?
H2A C2 H2C 109.5 . . ?
H2B C2 H2C 109.5 . . ?
Si1A C3 H3A 109.5 . . ?
Si1 C3 H3A 119.8 . . ?
Si1A C3 H3B 109.5 . . ?
Si1 C3 H3B 69.9 . . ?
H3A C3 H3B 109.5 . . ?
Si1A C3 H3C 109.5 . . ?
Si1 C3 H3C 127.9 . . ?
H3A C3 H3C 109.5 . . ?
H3B C3 H3C 109.5 . . ?
Si2 C4 H4A 109.5 . . ?
Si2 C4 H4B 109.5 . . ?
H4A C4 H4B 109.5 . . ?
Si2 C4 H4C 109.5 . . ?
H4A C4 H4C 109.5 . . ?
H4B C4 H4C 109.5 . . ?
Si2 C5 H5A 109.5 . . ?
Si2 C5 H5B 109.5 . . ?
H5A C5 H5B 109.5 . . ?
Si2 C5 H5C 109.5 . . ?
H5A C5 H5C 109.5 . . ?
H5B C5 H5C 109.5 . . ?
Si2 C6 H6A 109.5 . . ?
Si2 C6 H6B 109.5 . . ?
H6A C6 H6B 109.5 . . ?
Si2 C6 H6C 109.5 . . ?
H6A C6 H6C 109.5 . . ?
H6B C6 H6C 109.5 . . ?
N2 C7 C8 114.1(5) . . ?
N2 C7 H7A 108.7 . . ?
C8 C7 H7A 108.7 . . ?
N2 C7 H7B 108.7 . . ?
C8 C7 H7B 108.7 . . ?
Li1 C7 H7B 96.8 . . ?
H7A C7 H7B 107.6 . . ?
N3 C8 C7 113.1(5) . . ?
N3 C8 H8A 109.0 . . ?
C7 C8 H8A 109.0 . . ?
N3 C8 H8B 109.0 . . ?
C7 C8 H8B 109.0 . . ?
H8A C8 H8B 107.8 . . ?
N2 C9 H9A 109.5 . . ?
N2 C9 H9B 109.5 . . ?
H9A C9 H9B 109.5 . . ?
N2 C9 H9C 109.5 . . ?
H9A C9 H9C 109.5 . . ?
H9B C9 H9C 109.5 . . ?
N2 C10 H10A 109.5 . . ?
N2 C10 H10B 109.5 . . ?
H10A C10 H10B 109.5 . . ?
N2 C10 H10C 109.5 . . ?
H10A C10 H10C 109.5 . . ?
H10B C10 H10C 109.5 . . ?
N3 C11 H11A 109.5 . . ?
N3 C11 H11B 109.5 . . ?
H11A C11 H11B 109.5 . . ?
N3 C11 H11C 109.5 . . ?
H11A C11 H11C 109.5 . . ?
H11B C11 H11C 109.5 . . ?
N3 C12 H12A 109.5 . . ?
N3 C12 H12B 109.5 . . ?
H12A C12 H12B 109.5 . . ?
N3 C12 H12C 109.5 . . ?
H12A C12 H12C 109.5 . . ?
H12B C12 H12C 109.5 . . ?
C14 C13 N5 99.1(13) . . ?
C14 C13 H13A 111.9 . . ?
N5 C13 H13A 111.9 . . ?
C14 C13 H13B 111.9 . . ?
N5 C13 H13B 111.9 . . ?
H13A C13 H13B 109.6 . . ?
N4 C13A C14A 108.4(12) . . ?
N4 C13A H13C 110.0 . . ?
C14A C13A H13C 110.0 . . ?
N4 C13A H13D 110.0 . . ?
C14A C13A H13D 110.0 . . ?
H13C C13A H13D 108.4 . . ?
C13 C14 N4 106.8(13) . . ?
C13 C14 H14A 110.4 . . ?
N4 C14 H14A 110.4 . . ?
C13 C14 H14B 110.4 . . ?
N4 C14 H14B 110.4 . . ?
H14A C14 H14B 108.6 . . ?
N5 C14A C13A 110.2(12) . . ?
N5 C14A H14C 109.6 . . ?
C13A C14A H14C 109.6 . . ?
N5 C14A H14D 109.6 . . ?
C13A C14A H14D 109.6 . . ?
H14C C14A H14D 108.1 . . ?
N4 C15 H15A 109.5 . . ?
N4 C15 H15B 109.5 . . ?
H15A C15 H15B 109.5 . . ?
N4 C15 H15C 109.5 . . ?
H15A C15 H15C 109.5 . . ?
H15B C15 H15C 109.5 . . ?
N4 C16 H16A 109.5 . . ?
N4 C16 H16B 109.5 . . ?
H16A C16 H16B 109.5 . . ?
N4 C16 H16C 109.5 . . ?
H16A C16 H16C 109.5 . . ?
H16B C16 H16C 109.5 . . ?
N5 C17 H17A 109.5 . . ?
N5 C17 H17B 109.5 . . ?
H17A C17 H17B 109.5 . . ?
N5 C17 H17C 109.5 . . ?
H17A C17 H17C 109.5 . . ?
H17B C17 H17C 109.5 . . ?
N5 C17A H17D 109.5 . . ?
N5 C17A H17E 109.5 . . ?
H17D C17A H17E 109.5 . . ?
N5 C17A H17F 109.5 . . ?
H17D C17A H17F 109.5 . . ?
H17E C17A H17F 109.5 . . ?
N5 C18 H18A 109.5 . . ?
N5 C18 H18B 109.5 . . ?
H18A C18 H18B 109.5 . . ?
N5 C18 H18C 109.5 . . ?
H18A C18 H18C 109.5 . . ?
H18B C18 H18C 109.5 . . ?
Si3 C19 H19A 109.5 . . ?
Si3 C19 H19B 109.5 . . ?
H19A C19 H19B 109.5 . . ?
Si3 C19 H19C 109.5 . . ?
H19A C19 H19C 109.5 . . ?
H19B C19 H19C 109.5 . . ?
Si3 C20 H20A 109.5 . . ?
Si3 C20 H20B 109.5 . . ?
H20A C20 H20B 109.5 . . ?
Si3 C20 H20C 109.5 . . ?
H20A C20 H20C 109.5 . . ?
H20B C20 H20C 109.5 . . ?
Si3 C21 H21A 109.5 . . ?
Si3 C21 H21B 109.5 . . ?
H21A C21 H21B 109.5 . . ?
Si3 C21 H21C 109.5 . . ?
H21A C21 H21C 109.5 . . ?
H21B C21 H21C 109.5 . . ?
N7 C22 N6 121.7(3) . . ?
N7 C22 C26 119.3(3) . . ?
N6 C22 C26 119.0(3) . . ?
N7 C22 Li2 60.4(3) . . ?
N6 C22 Li2 61.4(2) . . ?
C26 C22 Li2 177.8(4) . . ?
Si4 C23 H23A 109.5 . . ?
Si4 C23 H23B 109.5 . . ?
H23A C23 H23B 109.5 . . ?
Si4 C23 H23C 109.5 . . ?
H23A C23 H23C 109.5 . . ?
H23B C23 H23C 109.5 . . ?
Si4 C24 H24A 109.5 . . ?
Si4 C24 H24B 109.5 . . ?
H24A C24 H24B 109.5 . . ?
Si4 C24 H24C 109.5 . . ?
H24A C24 H24C 109.5 . . ?
H24B C24 H24C 109.5 . . ?
Si4 C24A H24D 109.5 . . ?
Si4 C24A H24E 109.5 . . ?
H24D C24A H24E 109.5 . . ?
Si4 C24A H24F 109.5 . . ?
H24D C24A H24F 109.5 . . ?
H24E C24A H24F 109.5 . . ?
Si4 C25 H25A 109.5 . . ?
Si4 C25 H25B 109.5 . . ?
H25A C25 H25B 109.5 . . ?
Si4 C25 H25C 109.5 . . ?
H25A C25 H25C 109.5 . . ?
H25B C25 H25C 109.5 . . ?
C30 C26 C27 116.8(3) . . ?
C30 C26 C22 121.7(4) . . ?
C27 C26 C22 121.5(3) . . ?
C28 C27 C26 119.7(4) . . ?
C28 C27 H27 120.2 . . ?
C26 C27 H27 120.2 . . ?
N8 C28 C27 124.3(4) . . ?
N8 C28 H28 117.8 . . ?
C27 C28 H28 117.8 . . ?
N8 C29 C30 123.8(4) . . ?
N8 C29 H29 118.1 . . ?
C30 C29 H29 118.1 . . ?
C26 C30 C29 119.7(4) . . ?
C26 C30 H30 120.2 . . ?
C29 C30 H30 120.2 . . ?
Si6 C31 H31A 109.5 . . ?
Si6 C31 H31B 109.5 . . ?
H31A C31 H31B 109.5 . . ?
Si6 C31 H31C 109.5 . . ?
H31A C31 H31C 109.5 . . ?
H31B C31 H31C 109.5 . . ?
Si6 C32 H32A 109.5 . . ?
Si6 C32 H32B 109.5 . . ?
H32A C32 H32B 109.5 . . ?
Si6 C32 H32C 109.5 . . ?
H32A C32 H32C 109.5 . . ?
H32B C32 H32C 109.5 . . ?
Si6 C33 H33A 109.5 . . ?
Si6 C33 H33B 109.5 . . ?
H33A C33 H33B 109.5 . . ?
Si6 C33 H33C 109.5 . . ?
H33A C33 H33C 109.5 . . ?
H33B C33 H33C 109.5 . . ?
Si5 C34 H34A 109.5 . . ?
Si5 C34 H34B 109.5 . . ?
H34A C34 H34B 109.5 . . ?
Si5 C34 H34C 109.5 . . ?
H34A C34 H34C 109.5 . . ?
H34B C34 H34C 109.5 . . ?
Si5 C35 H35A 109.5 . . ?
Si5 C35 H35B 109.5 . . ?
H35A C35 H35B 109.5 . . ?
Si5 C35 H35C 109.5 . . ?
H35A C35 H35C 109.5 . . ?
H35B C35 H35C 109.5 . . ?
Si5 C36 H36A 109.5 . . ?
Si5 C36 H36B 109.5 . . ?
H36A C36 H36B 109.5 . . ?
Si5 C36 H36C 109.5 . . ?
H36A C36 H36C 109.5 . . ?
H36B C36 H36C 109.5 . . ?
Si7 C37 H37A 109.5 . . ?
Si7 C37 H37B 109.5 . . ?
H37A C37 H37B 109.5 . . ?
Si7 C37 H37C 109.5 . . ?
H37A C37 H37C 109.5 . . ?
H37B C37 H37C 109.5 . . ?
Si7 C38 H38A 109.5 . . ?
Si7 C38 H38B 109.5 . . ?
H38A C38 H38B 109.5 . . ?
Si7 C38 H38C 109.5 . . ?
H38A C38 H38C 109.5 . . ?
H38B C38 H38C 109.5 . . ?
Si7 C39 H39A 109.5 . . ?
Si7 C39 H39B 109.5 . . ?
H39A C39 H39B 109.5 . . ?
Si7 C39 H39C 109.5 . . ?
H39A C39 H39C 109.5 . . ?
H39B C39 H39C 109.5 . . ?
Si8 C40 H40A 109.5 . . ?
Si8 C40 H40B 109.5 . . ?
H40A C40 H40B 109.5 . . ?
Si8 C40 H40C 109.5 . . ?
H40A C40 H40C 109.5 . . ?
H40B C40 H40C 109.5 . . ?
Si8 C41 H41A 109.5 . . ?
Si8 C41 H41B 109.5 . . ?
H41A C41 H41B 109.5 . . ?
Si8 C41 H41C 109.5 . . ?
H41A C41 H41C 109.5 . . ?
H41B C41 H41C 109.5 . . ?
Si8 C42 H42A 109.5 . . ?
Si8 C42 H42B 109.5 . . ?
H42A C42 H42B 109.5 . . ?
Si8 C42 H42C 109.5 . . ?
H42A C42 H42C 109.5 . . ?
H42B C42 H42C 109.5 . . ?
N11 C43 C44 123.5(4) . . ?
N11 C43 H43 118.3 . . ?
C44 C43 H43 118.3 . . ?
C45 C44 C43 119.7(4) . . ?
C45 C44 H44 120.1 . . ?
C43 C44 H44 120.1 . . ?
C44 C45 C46 116.9(3) . . ?
C44 C45 C48 121.5(3) . . ?
C46 C45 C48 121.5(3) . . ?
C47 C46 C45 119.5(4) . . ?
C47 C46 H46 120.2 . . ?
C45 C46 H46 120.2 . . ?
N11 C47 C46 124.0(4) . . ?
N11 C47 H47 118.0 . . ?
C46 C47 H47 118.0 . . ?
N12 C48 N13 121.2(3) . . ?
N12 C48 C45 120.1(3) . . ?
N13 C48 C45 118.8(3) . . ?
C49A C49 H49A 109.5 . . ?
Si9 C49 H49A 109.8 . . ?
C49A C49 H49B 109.5 . . ?
Si9 C49 H49B 133.6 . . ?
H49A C49 H49B 109.5 . . ?
C49A C49 H49C 109.5 . . ?
H49A C49 H49C 109.5 . . ?
H49B C49 H49C 109.5 . . ?
C49 C49A H49D 109.5 . . ?
Si9 C49A H49D 138.8 . . ?
C49 C49A H49E 109.5 . . ?
Si9 C49A H49E 46.1 . . ?
H49D C49A H49E 109.5 . . ?
C49 C49A H49F 109.5 . . ?
Si9 C49A H49F 110.4 . . ?
H49D C49A H49F 109.5 . . ?
H49E C49A H49F 109.5 . . ?
Si9 C50 H50A 109.5 . . ?
Si9 C50 H50B 109.5 . . ?
H50A C50 H50B 109.5 . . ?
Si9 C50 H50C 109.5 . . ?
H50A C50 H50C 109.5 . . ?
H50B C50 H50C 109.5 . . ?
Si9 C51 H51A 109.5 . . ?
Si9 C51 H51B 109.5 . . ?
H51A C51 H51B 109.5 . . ?
Si9 C51 H51C 109.5 . . ?
H51A C51 H51C 109.5 . . ?
H51B C51 H51C 109.5 . . ?
Si10 C52 H52A 109.5 . . ?
Si10 C52 H52B 109.5 . . ?
H52A C52 H52B 109.5 . . ?
Si10 C52 H52C 109.5 . . ?
H52A C52 H52C 109.5 . . ?
H52B C52 H52C 109.5 . . ?
Si10 C53 H53A 109.5 . . ?
Si10 C53 H53B 109.5 . . ?
H53A C53 H53B 109.5 . . ?
Si10 C53 H53C 109.5 . . ?
H53A C53 H53C 109.5 . . ?
H53B C53 H53C 109.5 . . ?
Si10 C54 H54A 109.5 . . ?
Si10 C54 H54B 109.5 . . ?
H54A C54 H54B 109.5 . . ?
Si10 C54 H54C 109.5 . . ?
H54A C54 H54C 109.5 . . ?
H54B C54 H54C 109.5 . . ?
C56 C55 N14 120.9(7) . . ?
C56 C55 Li5 78.3(4) . . ?
N14 C55 Li5 48.4(3) . . ?
C56 C55 H55A 107.1 . . ?
N14 C55 H55A 107.1 . . ?
Li5 C55 H55A 101.9 . . ?
C56 C55 H55B 107.1 . . ?
N14 C55 H55B 107.1 . . ?
Li5 C55 H55B 147.4 . . ?
H55A C55 H55B 106.8 . . ?
C55 C56 N15 117.3(5) . . ?
C55 C56 H56A 108.0 . . ?
N15 C56 H56A 108.0 . . ?
C55 C56 H56B 108.0 . . ?
N15 C56 H56B 108.0 . . ?
H56A C56 H56B 107.2 . . ?
N14 C57 H57A 109.5 . . ?
N14 C57 H57B 109.5 . . ?
H57A C57 H57B 109.5 . . ?
N14 C57 H57C 109.5 . . ?
H57A C57 H57C 109.5 . . ?
H57B C57 H57C 109.5 . . ?
N14 C58 H58A 109.5 . . ?
N14 C58 H58B 109.5 . . ?
H58A C58 H58B 109.5 . . ?
N14 C58 H58C 109.5 . . ?
H58A C58 H58C 109.5 . . ?
H58B C58 H58C 109.5 . . ?
N15 C59 H59A 109.5 . . ?
N15 C59 H59B 109.5 . . ?
H59A C59 H59B 109.5 . . ?
N15 C59 H59C 109.5 . . ?
H59A C59 H59C 109.5 . . ?
H59B C59 H59C 109.5 . . ?
N15 C60 H60A 109.5 . . ?
N15 C60 H60B 109.5 . . ?
H60A C60 H60B 109.5 . . ?
N15 C60 H60C 109.5 . . ?
H60A C60 H60C 109.5 . . ?
H60B C60 H60C 109.5 . . ?
N1 Li1 N3 140.5(5) . . ?
N1 Li1 N2 132.4(5) . . ?
N3 Li1 N2 86.5(4) . . ?
N7 Li2 N6 69.3(3) . . ?
N7 Li2 N5 126.5(4) . . ?
N6 Li2 N5 128.8(4) . . ?
N7 Li2 N4 122.3(4) . . ?
N6 Li2 N4 127.9(4) . . ?
N5 Li2 N4 87.5(3) . . ?
N8 Li3 N10 129.6(4) . . ?
N8 Li3 N9 124.3(3) . . ?
N10 Li3 N9 106.0(3) . . ?
N9 Li4 N11 128.0(4) . . ?
N9 Li4 N10 106.1(3) . . ?
N11 Li4 N10 125.9(3) . . ?
N13 Li5 N12 68.8(2) . . ?
N13 Li5 N15 121.3(4) . . ?
N12 Li5 N15 131.1(4) . . ?
N13 Li5 N14 133.0(4) . . ?
N12 Li5 N14 121.6(4) . . ?
N15 Li5 N14 87.5(3) . . ?

loop_
_geom_bond_atom_site_label_1
_geom_bond_atom_site_label_2
_geom_bond_distance
_geom_bond_site_symmetry_2
_geom_bond_publ_flag
Si1 N1 1.693(4) . ?
Si1 C2 1.845(6) . ?
Si1 C1 1.866(7) . ?
Si1 C3 1.895(7) . ?
Si1A N1 1.760(13) . ?
Si2 N1 1.660(4) . ?
Si2 C4 1.830(6) . ?
Si2 C5 1.859(7) . ?
Si2 C6 1.870(7) . ?
Si3 N6 1.697(3) . ?
Si3 C19 1.851(6) . ?
Si3 C20 1.854(6) . ?
Si3 C21 1.875(6) . ?
Si4 C24A 1.669(15) . ?
Si4 N7 1.705(3) . ?
Si4 C23 1.821(6) . ?
Si4 C25 1.831(8) . ?
Si4 C24 2.07(2) . ?
Si5 N9 1.705(4) . ?
Si5 C36 1.853(6) . ?
Si5 C34 1.891(5) . ?
Si5 C35 1.903(6) . ?
Si6 N9 1.689(3) . ?
Si6 C33 1.877(6) . ?
Si6 C32 1.881(7) . ?
Si6 C31 1.896(7) . ?
Si7 N10 1.691(3) . ?
Si7 C37 1.854(6) . ?
Si7 C38 1.887(6) . ?
Si7 C39 1.894(5) . ?
Si8 N10 1.687(3) . ?
Si8 C40 1.873(6) . ?
Si8 C41 1.881(5) . ?
Si8 C42 1.888(7) . ?
Si9 N12 1.701(3) . ?
Si9 C50 1.823(8) . ?
Si9 C51 1.824(6) . ?
Si9 C49 1.839(11) . ?
Si9 C49A 1.978(14) . ?
Si10 N13 1.706(3) . ?
Si10 C54 1.859(4) . ?
Si10 C53 1.860(5) . ?
Si10 C52 1.879(4) . ?
N1 Li1 1.891(9) . ?
N2 C10 1.417(8) . ?
N2 C7 1.433(7) . ?
N2 C9 1.522(10) . ?
N2 Li1 2.075(10) . ?
N3 C8 1.442(7) . ?
N3 C11 1.469(7) . ?
N3 C12 1.494(7) . ?
N3 Li1 2.069(9) . ?
N4 C13A 1.395(15) . ?
N4 C15 1.426(8) . ?
N4 C16 1.446(8) . ?
N4 C14 1.681(16) . ?
N4 Li2 2.094(9) . ?
N5 C17A 1.225(12) . ?
N5 C14A 1.296(14) . ?
N5 C18 1.411(7) . ?
N5 C17 1.684(17) . ?
N5 C13 1.724(14) . ?
N5 Li2 2.081(8) . ?
N6 C22 1.325(4) . ?
N6 Li2 2.038(7) . ?
N7 C22 1.313(5) . ?
N7 Li2 2.014(7) . ?
N8 C29 1.320(5) . ?
N8 C28 1.323(5) . ?
N8 Li3 2.025(7) . ?
N9 Li4 2.022(7) . ?
N9 Li3 2.035(8) . ?
N10 Li3 2.032(7) . ?
N10 Li4 2.044(8) . ?
N11 C47 1.325(5) . ?
N11 C43 1.339(5) . ?
N11 Li4 2.025(7) . ?
N12 C48 1.317(5) . ?
N12 Li5 2.043(7) . ?
N13 C48 1.323(4) . ?
N13 Li5 2.025(7) . ?
N14 C55 1.413(8) . ?
N14 C57 1.461(6) . ?
N14 C58 1.473(8) . ?
N14 Li5 2.085(8) . ?
N15 C60 1.430(7) . ?
N15 C59 1.442(7) . ?
N15 C56 1.456(7) . ?
N15 Li5 2.076(7) . ?
C1 H1A 0.9700 . ?
C1 H1B 0.9700 . ?
C1 H1C 0.9700 . ?
C2 H2A 0.9700 . ?
C2 H2B 0.9700 . ?
C2 H2C 0.9700 . ?
C3 H3A 0.9700 . ?
C3 H3B 0.9700 . ?
C3 H3C 0.9700 . ?
C4 H4A 0.9700 . ?
C4 H4B 0.9700 . ?
C4 H4C 0.9700 . ?
C5 H5A 0.9700 . ?
C5 H5B 0.9700 . ?
C5 H5C 0.9700 . ?
C6 H6A 0.9700 . ?
C6 H6B 0.9700 . ?
C6 H6C 0.9700 . ?
C7 C8 1.453(8) . ?
C7 H7A 0.9800 . ?
C7 H7B 0.9800 . ?
C8 H8A 0.9800 . ?
C8 H8B 0.9800 . ?
C9 H9A 0.9700 . ?
C9 H9B 0.9700 . ?
C9 H9C 0.9700 . ?
C10 H10A 0.9700 . ?
C10 H10B 0.9700 . ?
C10 H10C 0.9700 . ?
C11 H11A 0.9700 . ?
C11 H11B 0.9700 . ?
C11 H11C 0.9700 . ?
C12 H12A 0.9700 . ?
C12 H12B 0.9700 . ?
C12 H12C 0.9700 . ?
C13 C14 1.164(17) . ?
C13 H13A 0.9800 . ?
C13 H13B 0.9800 . ?
C13A C14A 1.78(3) . ?
C13A H13C 0.9800 . ?
C13A H13D 0.9800 . ?
C14 H14A 0.9800 . ?
C14 H14B 0.9800 . ?
C14A H14C 0.9800 . ?
C14A H14D 0.9800 . ?
C15 H15A 0.9700 . ?
C15 H15B 0.9700 . ?
C15 H15C 0.9700 . ?
C16 H16A 0.9700 . ?
C16 H16B 0.9700 . ?
C16 H16C 0.9700 . ?
C17 H17A 0.9700 . ?
C17 H17B 0.9700 . ?
C17 H17C 0.9700 . ?
C17A H17D 0.9700 . ?
C17A H17E 0.9700 . ?
C17A H17F 0.9700 . ?
C18 H18A 0.9700 . ?
C18 H18B 0.9700 . ?
C18 H18C 0.9700 . ?
C19 H19A 0.9700 . ?
C19 H19B 0.9700 . ?
C19 H19C 0.9700 . ?
C20 H20A 0.9700 . ?
C20 H20B 0.9700 . ?
C20 H20C 0.9700 . ?
C21 H21A 0.9700 . ?
C21 H21B 0.9700 . ?
C21 H21C 0.9700 . ?
C22 C26 1.503(5) . ?
C23 H23A 0.9700 . ?
C23 H23B 0.9700 . ?
C23 H23C 0.9700 . ?
C24 H24A 0.9700 . ?
C24 H24B 0.9700 . ?
C24 H24C 0.9700 . ?
C24A H24D 0.9700 . ?
C24A H24E 0.9700 . ?
C24A H24F 0.9700 . ?
C25 H25A 0.9700 . ?
C25 H25B 0.9700 . ?
C25 H25C 0.9700 . ?
C26 C30 1.362(5) . ?
C26 C27 1.376(5) . ?
C27 C28 1.373(5) . ?
C27 H27 0.9400 . ?
C28 H28 0.9400 . ?
C29 C30 1.392(6) . ?
C29 H29 0.9400 . ?
C30 H30 0.9400 . ?
C31 H31A 0.9700 . ?
C31 H31B 0.9700 . ?
C31 H31C 0.9700 . ?
C32 H32A 0.9700 . ?
C32 H32B 0.9700 . ?
C32 H32C 0.9700 . ?
C33 H33A 0.9700 . ?
C33 H33B 0.9700 . ?
C33 H33C 0.9700 . ?
C34 H34A 0.9700 . ?
C34 H34B 0.9700 . ?
C34 H34C 0.9700 . ?
C35 H35A 0.9700 . ?
C35 H35B 0.9700 . ?
C35 H35C 0.9700 . ?
C36 H36A 0.9700 . ?
C36 H36B 0.9700 . ?
C36 H36C 0.9700 . ?
C37 H37A 0.9700 . ?
C37 H37B 0.9700 . ?
C37 H37C 0.9700 . ?
C38 H38A 0.9700 . ?
C38 H38B 0.9700 . ?
C38 H38C 0.9700 . ?
C39 H39A 0.9700 . ?
C39 H39B 0.9700 . ?
C39 H39C 0.9700 . ?
C40 H40A 0.9700 . ?
C40 H40B 0.9700 . ?
C40 H40C 0.9700 . ?
C41 H41A 0.9700 . ?
C41 H41B 0.9700 . ?
C41 H41C 0.9700 . ?
C42 H42A 0.9700 . ?
C42 H42B 0.9700 . ?
C42 H42C 0.9700 . ?
C43 C44 1.381(5) . ?
C43 H43 0.9400 . ?
C44 C45 1.379(5) . ?
C44 H44 0.9400 . ?
C45 C46 1.385(5) . ?
C45 C48 1.506(5) . ?
C46 C47 1.379(6) . ?
C46 H46 0.9400 . ?
C47 H47 0.9400 . ?
C49 H49A 0.9700 . ?
C49 H49B 0.9700 . ?
C49 H49C 0.9700 . ?
C49A H49D 0.9700 . ?
C49A H49E 0.9700 . ?
C49A H49F 0.9700 . ?
C50 H50A 0.9700 . ?
C50 H50B 0.9700 . ?
C50 H50C 0.9700 . ?
C51 H51A 0.9700 . ?
C51 H51B 0.9700 . ?
C51 H51C 0.9700 . ?
C52 H52A 0.9700 . ?
C52 H52B 0.9700 . ?
C52 H52C 0.9700 . ?
C53 H53A 0.9700 . ?
C53 H53B 0.9700 . ?
C53 H53C 0.9700 . ?
C54 H54A 0.9700 . ?
C54 H54B 0.9700 . ?
C54 H54C 0.9700 . ?
C55 C56 1.365(9) . ?
C55 H55A 0.9800 . ?
C55 H55B 0.9800 . ?
C56 H56A 0.9800 . ?
C56 H56B 0.9800 . ?
C57 H57A 0.9700 . ?
C57 H57B 0.9700 . ?
C57 H57C 0.9700 . ?
C58 H58A 0.9700 . ?
C58 H58B 0.9700 . ?
C58 H58C 0.9700 . ?
C59 H59A 0.9700 . ?
C59 H59B 0.9700 . ?
C59 H59C 0.9700 . ?
C60 H60A 0.9700 . ?
C60 H60B 0.9700 . ?
C60 H60C 0.9700 . ?
Li3 Li4 2.446(9) . ?

loop_
_geom_torsion_atom_site_label_1
_geom_torsion_atom_site_label_2
_geom_torsion_atom_site_label_3
_geom_torsion_atom_site_label_4
_geom_torsion
_geom_torsion_site_symmetry_1
_geom_torsion_site_symmetry_2
_geom_torsion_site_symmetry_3
_geom_torsion_site_symmetry_4
_geom_torsion_publ_flag
C4 Si2 N1 Si1 -71.5(5) . . . . ?
C5 Si2 N1 Si1 50.0(5) . . . . ?
C6 Si2 N1 Si1 170.2(4) . . . . ?
Si1A Si2 N1 Si1 42.1(5) . . . . ?
Li1 Si2 N1 Si1 178.7(6) . . . . ?
C4 Si2 N1 Si1A -113.7(6) . . . . ?
C5 Si2 N1 Si1A 7.8(6) . . . . ?
C6 Si2 N1 Si1A 128.1(6) . . . . ?
Li1 Si2 N1 Si1A 136.5(7) . . . . ?
C4 Si2 N1 Li1 109.8(5) . . . . ?
C5 Si2 N1 Li1 -128.7(4) . . . . ?
C6 Si2 N1 Li1 -8.4(5) . . . . ?
Si1A Si2 N1 Li1 -136.5(7) . . . . ?
Si1A Si1 N1 Si2 -71.2(7) . . . . ?
C2 Si1 N1 Si2 35.0(5) . . . . ?
C1 Si1 N1 Si2 154.8(4) . . . . ?
C3 Si1 N1 Si2 -84.9(5) . . . . ?
Li1 Si1 N1 Si2 -178.6(6) . . . . ?
C2 Si1 N1 Si1A 106.2(7) . . . . ?
C1 Si1 N1 Si1A -134.0(7) . . . . ?
C3 Si1 N1 Si1A -13.7(7) . . . . ?
Li1 Si1 N1 Si1A -107.4(7) . . . . ?
Si1A Si1 N1 Li1 107.4(7) . . . . ?
C2 Si1 N1 Li1 -146.4(4) . . . . ?
C1 Si1 N1 Li1 -26.6(5) . . . . ?
C3 Si1 N1 Li1 93.7(5) . . . . ?
C19 Si3 N6 C22 134.2(5) . . . . ?
C20 Si3 N6 C22 -109.9(5) . . . . ?
C21 Si3 N6 C22 16.5(6) . . . . ?
C19 Si3 N6 Li2 -53.5(6) . . . . ?
C20 Si3 N6 Li2 62.4(5) . . . . ?
C21 Si3 N6 Li2 -171.2(5) . . . . ?
C24A Si4 N7 C22 75.2(11) . . . . ?
C23 Si4 N7 C22 -157.8(5) . . . . ?
C25 Si4 N7 C22 -36.1(7) . . . . ?
C24 Si4 N7 C22 97.8(8) . . . . ?
C24A Si4 N7 Li2 -100.9(11) . . . . ?
C23 Si4 N7 Li2 26.1(6) . . . . ?
C25 Si4 N7 Li2 147.8(7) . . . . ?
C24 Si4 N7 Li2 -78.3(8) . . . . ?
C33 Si6 N9 Si5 -84.7(4) . . . . ?
C32 Si6 N9 Si5 37.7(4) . . . . ?
C31 Si6 N9 Si5 157.2(3) . . . . ?
Li3 Si6 N9 Si5 144.1(3) . . . . ?
C33 Si6 N9 Li4 51.7(5) . . . . ?
C32 Si6 N9 Li4 174.1(4) . . . . ?
C31 Si6 N9 Li4 -66.3(4) . . . . ?
Li3 Si6 N9 Li4 -79.5(3) . . . . ?
C33 Si6 N9 Li3 131.2(4) . . . . ?
C32 Si6 N9 Li3 -106.3(4) . . . . ?
C31 Si6 N9 Li3 13.2(3) . . . . ?
C36 Si5 N9 Si6 155.7(3) . . . . ?
C34 Si5 N9 Si6 -84.9(3) . . . . ?
C35 Si5 N9 Si6 37.2(3) . . . . ?
Li4 Si5 N9 Si6 142.4(4) . . . . ?
C36 Si5 N9 Li4 13.4(4) . . . . ?
C34 Si5 N9 Li4 132.8(3) . . . . ?
C35 Si5 N9 Li4 -105.1(3) . . . . ?
C36 Si5 N9 Li3 -66.8(4) . . . . ?
C34 Si5 N9 Li3 52.6(3) . . . . ?
C35 Si5 N9 Li3 174.7(3) . . . . ?
Li4 Si5 N9 Li3 -80.2(3) . . . . ?
C40 Si8 N10 Si7 -82.8(3) . . . . ?
C41 Si8 N10 Si7 39.7(4) . . . . ?
C42 Si8 N10 Si7 159.0(3) . . . . ?
Li4 Si8 N10 Si7 142.8(3) . . . . ?
C40 Si8 N10 Li3 53.2(4) . . . . ?
C41 Si8 N10 Li3 175.7(4) . . . . ?
C42 Si8 N10 Li3 -65.0(4) . . . . ?
Li4 Si8 N10 Li3 -81.2(3) . . . . ?
C40 Si8 N10 Li4 134.3(3) . . . . ?
C41 Si8 N10 Li4 -103.1(4) . . . . ?
C42 Si8 N10 Li4 16.2(3) . . . . ?
C37 Si7 N10 Si8 154.5(3) . . . . ?
C38 Si7 N10 Si8 38.3(3) . . . . ?
C39 Si7 N10 Si8 -85.3(3) . . . . ?
Li3 Si7 N10 Si8 141.9(3) . . . . ?
C37 Si7 N10 Li3 12.5(4) . . . . ?
C38 Si7 N10 Li3 -103.6(3) . . . . ?
C39 Si7 N10 Li3 132.8(3) . . . . ?
C37 Si7 N10 Li4 -66.9(3) . . . . ?
C38 Si7 N10 Li4 177.0(3) . . . . ?
C39 Si7 N10 Li4 53.4(3) . . . . ?
Li3 Si7 N10 Li4 -79.5(3) . . . . ?
C50 Si9 N12 C48 78.5(6) . . . . ?
C51 Si9 N12 C48 -166.7(5) . . . . ?
C49 Si9 N12 C48 -29.5(6) . . . . ?
C49A Si9 N12 C48 -66.8(6) . . . . ?
C50 Si9 N12 Li5 -101.6(6) . . . . ?
C51 Si9 N12 Li5 13.2(6) . . . . ?
C49 Si9 N12 Li5 150.4(6) . . . . ?
C49A Si9 N12 Li5 113.1(7) . . . . ?
C54 Si10 N13 C48 -165.1(4) . . . . ?
C53 Si10 N13 C48 76.6(4) . . . . ?
C52 Si10 N13 C48 -46.1(4) . . . . ?
C54 Si10 N13 Li5 18.1(5) . . . . ?
C53 Si10 N13 Li5 -100.2(5) . . . . ?
C52 Si10 N13 Li5 137.1(5) . . . . ?
C10 N2 C7 C8 -164.8(7) . . . . ?
C9 N2 C7 C8 75.3(7) . . . . ?
Li1 N2 C7 C8 -39.9(7) . . . . ?
C10 N2 C7 Li1 -124.9(8) . . . . ?
C9 N2 C7 Li1 115.2(6) . . . . ?
C11 N3 C8 C7 -157.7(6) . . . . ?
C12 N3 C8 C7 81.0(7) . . . . ?
Li1 N3 C8 C7 -30.2(7) . . . . ?
N2 C7 C8 N3 50.7(8) . . . . ?
Li1 C7 C8 N3 21.9(5) . . . . ?
C18 N5 C13 C14 179.2(12) . . . . ?
C17 N5 C13 C14 -64.2(17) . . . . ?
Li2 N5 C13 C14 63.4(12) . . . . ?
N5 C13 C14 N4 -81.0(13) . . . . ?
C13A N4 C14 C13 -60(2) . . . . ?
C15 N4 C14 C13 171.7(14) . . . . ?
C16 N4 C14 C13 -60.7(17) . . . . ?
Li2 N4 C14 C13 56.4(15) . . . . ?
Si4 N7 C22 N6 178.7(3) . . . . ?
Li2 N7 C22 N6 -3.7(4) . . . . ?
Si4 N7 C22 C26 0.0(6) . . . . ?
Li2 N7 C22 C26 177.5(4) . . . . ?
Si4 N7 C22 Li2 -177.6(5) . . . . ?
Si3 N6 C22 N7 178.8(3) . . . . ?
Li2 N6 C22 N7 3.7(4) . . . . ?
Si3 N6 C22 C26 -2.4(6) . . . . ?
Li2 N6 C22 C26 -177.6(4) . . . . ?
Si3 N6 C22 Li2 175.1(5) . . . . ?
N7 C22 C26 C30 -87.4(5) . . . . ?
N6 C22 C26 C30 93.8(5) . . . . ?
N7 C22 C26 C27 93.8(5) . . . . ?
N6 C22 C26 C27 -85.0(5) . . . . ?
C30 C26 C27 C28 0.9(7) . . . . ?
C22 C26 C27 C28 179.8(4) . . . . ?
C29 N8 C28 C27 0.9(7) . . . . ?
Li3 N8 C28 C27 -178.5(4) . . . . ?
C26 C27 C28 N8 -0.6(7) . . . . ?
C28 N8 C29 C30 -1.5(8) . . . . ?
Li3 N8 C29 C30 177.8(5) . . . . ?
C27 C26 C30 C29 -1.5(7) . . . . ?
C22 C26 C30 C29 179.7(4) . . . . ?
N8 C29 C30 C26 1.9(9) . . . . ?
C47 N11 C43 C44 1.3(7) . . . . ?
Li4 N11 C43 C44 -167.6(4) . . . . ?
N11 C43 C44 C45 -0.7(7) . . . . ?
C43 C44 C45 C46 -0.3(6) . . . . ?
C43 C44 C45 C48 177.0(4) . . . . ?
C44 C45 C46 C47 0.7(6) . . . . ?
C48 C45 C46 C47 -176.6(4) . . . . ?
C43 N11 C47 C46 -0.8(7) . . . . ?
Li4 N11 C47 C46 167.9(4) . . . . ?
C45 C46 C47 N11 -0.1(7) . . . . ?
Si9 N12 C48 N13 -179.2(3) . . . . ?
Li5 N12 C48 N13 0.9(4) . . . . ?
Si9 N12 C48 C45 1.0(6) . . . . ?
Li5 N12 C48 C45 -179.0(4) . . . . ?
Si9 N12 C48 Li5 179.9(4) . . . . ?
Si10 N13 C48 N12 -178.9(3) . . . . ?
Li5 N13 C48 N12 -0.9(4) . . . . ?
Si10 N13 C48 C45 1.0(5) . . . . ?
Li5 N13 C48 C45 179.0(4) . . . . ?
Si10 N13 C48 Li5 -178.0(4) . . . . ?
C44 C45 C48 N12 96.7(5) . . . . ?
C46 C45 C48 N12 -86.1(5) . . . . ?
C44 C45 C48 N13 -83.2(5) . . . . ?
C46 C45 C48 N13 94.0(5) . . . . ?
N12 Si9 C49 C49A -85.3(10) . . . . ?
C50 Si9 C49 C49A 158.0(9) . . . . ?
C51 Si9 C49 C49A 47.9(11) . . . . ?
N12 Si9 C49A C49 110.6(9) . . . . ?
C50 Si9 C49A C49 -27.7(12) . . . . ?
C51 Si9 C49A C49 -138.8(9) . . . . ?
C57 N14 C55 C56 -155.5(10) . . . . ?
C58 N14 C55 C56 83.3(11) . . . . ?
Li5 N14 C55 C56 -32.0(12) . . . . ?
C57 N14 C55 Li5 -123.5(5) . . . . ?
C58 N14 C55 Li5 115.3(6) . . . . ?
N14 C55 C56 N15 37.8(15) . . . . ?
Li5 C55 C56 N15 13.9(8) . . . . ?
C60 N15 C56 C55 -147.7(9) . . . . ?
C59 N15 C56 C55 92.1(10) . . . . ?
Li5 N15 C56 C55 -18.6(11) . . . . ?
Si2 N1 Li1 N3 99.4(7) . . . . ?
Si1 N1 Li1 N3 -79.5(8) . . . . ?
Si1A N1 Li1 N3 -32.1(11) . . . . ?
Si2 N1 Li1 N2 -92.6(6) . . . . ?
Si1 N1 Li1 N2 88.5(6) . . . . ?
Si1A N1 Li1 N2 135.9(7) . . . . ?
Si2 N1 Li1 C7 -125.5(11) . . . . ?
Si1 N1 Li1 C7 55.6(13) . . . . ?
Si1A N1 Li1 C7 103.0(13) . . . . ?
Si1 N1 Li1 Si2 -178.9(5) . . . . ?
Si1A N1 Li1 Si2 -131.5(7) . . . . ?
Si2 N1 Li1 Si1 178.9(5) . . . . ?
Si1A N1 Li1 Si1 47.4(5) . . . . ?
Si2 N1 Li1 Si1A 131.5(7) . . . . ?
Si1 N1 Li1 Si1A -47.4(5) . . . . ?
C8 N3 Li1 N1 177.6(7) . . . . ?
C11 N3 Li1 N1 -57.1(9) . . . . ?
C12 N3 Li1 N1 60.6(9) . . . . ?
C8 N3 Li1 N2 6.4(5) . . . . ?
C11 N3 Li1 N2 131.7(5) . . . . ?
C12 N3 Li1 N2 -110.5(5) . . . . ?
C8 N3 Li1 C7 16.7(4) . . . . ?
C11 N3 Li1 C7 142.0(5) . . . . ?
C12 N3 Li1 C7 -100.3(5) . . . . ?
C8 N3 Li1 Si2 -134.6(6) . . . . ?
C11 N3 Li1 Si2 -9.3(8) . . . . ?
C12 N3 Li1 Si2 108.4(6) . . . . ?
C8 N3 Li1 Si1 139.3(5) . . . . ?
C11 N3 Li1 Si1 -95.4(6) . . . . ?
C12 N3 Li1 Si1 22.4(6) . . . . ?
C8 N3 Li1 Si1A 161.4(5) . . . . ?
C11 N3 Li1 Si1A -73.4(6) . . . . ?
C12 N3 Li1 Si1A 44.4(6) . . . . ?
C10 N2 Li1 N1 -31.6(9) . . . . ?
C7 N2 Li1 N1 -155.0(6) . . . . ?
C9 N2 Li1 N1 89.6(8) . . . . ?
C10 N2 Li1 N3 140.8(7) . . . . ?
C7 N2 Li1 N3 17.4(5) . . . . ?
C9 N2 Li1 N3 -98.0(6) . . . . ?
C10 N2 Li1 C7 123.5(8) . . . . ?
C9 N2 Li1 C7 -115.4(7) . . . . ?
C10 N2 Li1 Si2 -72.5(8) . . . . ?
C7 N2 Li1 Si2 164.1(5) . . . . ?
C9 N2 Li1 Si2 48.7(7) . . . . ?
C10 N2 Li1 Si1 5.9(8) . . . . ?
C7 N2 Li1 Si1 -117.5(5) . . . . ?
C9 N2 Li1 Si1 127.1(6) . . . . ?
C10 N2 Li1 Si1A 6.9(11) . . . . ?
C7 N2 Li1 Si1A -116.5(8) . . . . ?
C9 N2 Li1 Si1A 128.1(9) . . . . ?
N2 C7 Li1 N1 52.7(12) . . . . ?
C8 C7 Li1 N1 -164.3(12) . . . . ?
N2 C7 Li1 N3 -159.4(6) . . . . ?
C8 C7 Li1 N3 -16.4(4) . . . . ?
C8 C7 Li1 N2 143.0(7) . . . . ?
N2 C7 Li1 Si2 -30.7(9) . . . . ?
C8 C7 Li1 Si2 112.2(9) . . . . ?
N2 C7 Li1 Si1 87.2(6) . . . . ?
C8 C7 Li1 Si1 -129.9(6) . . . . ?
N2 C7 Li1 Si1A 114.9(9) . . . . ?
C8 C7 Li1 Si1A -102.2(9) . . . . ?
C4 Si2 Li1 N1 -89.9(5) . . . . ?
C5 Si2 Li1 N1 73.5(5) . . . . ?
C6 Si2 Li1 N1 171.7(5) . . . . ?
Si1A Si2 Li1 N1 26.0(4) . . . . ?
N1 Si2 Li1 N3 -117.0(7) . . . . ?
C4 Si2 Li1 N3 153.1(5) . . . . ?
C5 Si2 Li1 N3 -43.5(7) . . . . ?
C6 Si2 Li1 N3 54.7(6) . . . . ?
Si1A Si2 Li1 N3 -91.0(6) . . . . ?
N1 Si2 Li1 N2 114.0(6) . . . . ?
C4 Si2 Li1 N2 24.1(6) . . . . ?
C5 Si2 Li1 N2 -172.5(5) . . . . ?
C6 Si2 Li1 N2 -74.3(5) . . . . ?
Si1A Si2 Li1 N2 140.0(6) . . . . ?
N1 Si2 Li1 C7 132.6(10) . . . . ?
C4 Si2 Li1 C7 42.7(9) . . . . ?
C5 Si2 Li1 C7 -153.8(8) . . . . ?
C6 Si2 Li1 C7 -55.7(8) . . . . ?
Si1A Si2 Li1 C7 158.6(9) . . . . ?
N1 Si2 Li1 Si1 -0.6(3) . . . . ?
C4 Si2 Li1 Si1 -90.5(3) . . . . ?
C5 Si2 Li1 Si1 72.9(4) . . . . ?
C6 Si2 Li1 Si1 171.1(3) . . . . ?
Si1A Si2 Li1 Si1 25.4(3) . . . . ?
N1 Si2 Li1 Si1A -26.0(4) . . . . ?
C4 Si2 Li1 Si1A -115.9(4) . . . . ?
C5 Si2 Li1 Si1A 47.5(5) . . . . ?
C6 Si2 Li1 Si1A 145.7(4) . . . . ?
Si1A Si1 Li1 N1 -65.8(7) . . . . ?
C2 Si1 Li1 N1 51.9(6) . . . . ?
C1 Si1 Li1 N1 155.1(5) . . . . ?
C3 Si1 Li1 N1 -98.9(5) . . . . ?
Si1A Si1 Li1 N3 62.0(8) . . . . ?
N1 Si1 Li1 N3 127.8(7) . . . . ?
C2 Si1 Li1 N3 179.7(5) . . . . ?
C1 Si1 Li1 N3 -77.1(5) . . . . ?
C3 Si1 Li1 N3 28.9(6) . . . . ?
Si1A Si1 Li1 N2 178.6(7) . . . . ?
N1 Si1 Li1 N2 -115.6(6) . . . . ?
C2 Si1 Li1 N2 -63.6(7) . . . . ?
C1 Si1 Li1 N2 39.5(5) . . . . ?
C3 Si1 Li1 N2 145.5(5) . . . . ?
Si1A Si1 Li1 C7 140.6(7) . . . . ?
N1 Si1 Li1 C7 -153.6(7) . . . . ?
C2 Si1 Li1 C7 -101.7(6) . . . . ?
C1 Si1 Li1 C7 1.5(5) . . . . ?
C3 Si1 Li1 C7 107.5(5) . . . . ?
Si1A Si1 Li1 Si2 -65.2(6) . . . . ?
N1 Si1 Li1 Si2 0.7(3) . . . . ?
C2 Si1 Li1 Si2 52.6(5) . . . . ?
C1 Si1 Li1 Si2 155.7(3) . . . . ?
C3 Si1 Li1 Si2 -98.3(3) . . . . ?
N1 Si1 Li1 Si1A 65.8(7) . . . . ?
C2 Si1 Li1 Si1A 117.8(7) . . . . ?
C1 Si1 Li1 Si1A -139.1(6) . . . . ?
C3 Si1 Li1 Si1A -33.1(6) . . . . ?
C22 N7 Li2 N6 2.2(3) . . . . ?
Si4 N7 Li2 N6 179.3(4) . . . . ?
C22 N7 Li2 N5 125.9(5) . . . . ?
Si4 N7 Li2 N5 -57.0(8) . . . . ?
C22 N7 Li2 N4 -120.4(5) . . . . ?
Si4 N7 Li2 N4 56.7(7) . . . . ?
Si4 N7 Li2 C22 177.1(6) . . . . ?
C22 N7 Li2 C14A 152.6(9) . . . . ?
Si4 N7 Li2 C14A -30.2(12) . . . . ?
C22 N6 Li2 N7 -2.2(3) . . . . ?
Si3 N6 Li2 N7 -176.7(4) . . . . ?
C22 N6 Li2 N5 -123.0(5) . . . . ?
Si3 N6 Li2 N5 62.4(7) . . . . ?
C22 N6 Li2 N4 113.2(5) . . . . ?
Si3 N6 Li2 N4 -61.3(7) . . . . ?
Si3 N6 Li2 C22 -174.5(5) . . . . ?
C22 N6 Li2 C14A -157.0(7) . . . . ?
Si3 N6 Li2 C14A 28.4(10) . . . . ?
C18 N5 Li2 N7 7.2(8) . . . . ?
C17 N5 Li2 N7 -102.5(8) . . . . ?
C13 N5 Li2 N7 107.3(7) . . . . ?
C18 N5 Li2 N6 99.1(6) . . . . ?
C17 N5 Li2 N6 -10.7(8) . . . . ?
C13 N5 Li2 N6 -160.8(6) . . . . ?
C17A N5 Li2 N4 91.6(11) . . . . ?
C14A N5 Li2 N4 15.5(9) . . . . ?
C18 N5 Li2 N4 -122.0(5) . . . . ?
C17 N5 Li2 N4 128.3(7) . . . . ?
C13 N5 Li2 N4 -21.9(5) . . . . ?
C18 N5 Li2 C22 52.0(8) . . . . ?
C17 N5 Li2 C22 -57.8(8) . . . . ?
C13 N5 Li2 C22 152.0(7) . . . . ?
C13A N4 Li2 N7 -117.7(9) . . . . ?
C15 N4 Li2 N7 110.8(7) . . . . ?
C16 N4 Li2 N7 -13.1(7) . . . . ?
C14 N4 Li2 N7 -140.3(7) . . . . ?
C13A N4 Li2 N6 154.4(9) . . . . ?
C15 N4 Li2 N6 22.9(8) . . . . ?
C16 N4 Li2 N6 -100.9(7) . . . . ?
C14 N4 Li2 N6 131.8(7) . . . . ?
C13A N4 Li2 N5 14.9(9) . . . . ?
C15 N4 Li2 N5 -116.7(6) . . . . ?
C16 N4 Li2 N5 119.5(6) . . . . ?
C14 N4 Li2 N5 -7.8(6) . . . . ?
C13A N4 Li2 C22 -159.7(9) . . . . ?
C15 N4 Li2 C22 68.8(8) . . . . ?
C16 N4 Li2 C22 -55.1(7) . . . . ?
C14 N4 Li2 C22 177.6(7) . . . . ?
N6 C22 Li2 N7 176.4(4) . . . . ?
N7 C22 Li2 N6 -176.4(4) . . . . ?
N7 C22 Li2 N5 -85.6(6) . . . . ?
N6 C22 Li2 N5 90.8(6) . . . . ?
N7 C22 Li2 N4 86.1(5) . . . . ?
N6 C22 Li2 N4 -97.5(5) . . . . ?
C29 N8 Li3 N10 30.7(8) . . . . ?
C28 N8 Li3 N10 -150.0(5) . . . . ?
C29 N8 Li3 N9 -153.0(5) . . . . ?
C28 N8 Li3 N9 26.3(7) . . . . ?
C29 N8 Li3 Si6 -121.7(5) . . . . ?
C28 N8 Li3 Si6 57.6(5) . . . . ?
C29 N8 Li3 Si7 61.2(6) . . . . ?
C28 N8 Li3 Si7 -119.6(4) . . . . ?
Si8 N10 Li3 N8 -81.9(5) . . . . ?
Si7 N10 Li3 N8 60.3(5) . . . . ?
Li4 N10 Li3 N8 177.2(6) . . . . ?
Si8 N10 Li3 N9 101.3(3) . . . . ?
Si7 N10 Li3 N9 -116.5(3) . . . . ?
Li4 N10 Li3 N9 0.3(3) . . . . ?
Si8 N10 Li3 Li4 100.9(3) . . . . ?
Si7 N10 Li3 Li4 -116.8(3) . . . . ?
Si8 N10 Li3 Si6 67.2(4) . . . . ?
Si7 N10 Li3 Si6 -150.6(3) . . . . ?
Li4 N10 Li3 Si6 -33.7(3) . . . . ?
Si8 N10 Li3 Si7 -142.3(3) . . . . ?
Li4 N10 Li3 Si7 116.8(3) . . . . ?
Si6 N9 Li3 N8 63.9(5) . . . . ?
Si5 N9 Li3 N8 -80.2(5) . . . . ?
Li4 N9 Li3 N8 -177.4(5) . . . . ?
Si6 N9 Li3 N10 -119.1(3) . . . . ?
Si5 N9 Li3 N10 96.9(3) . . . . ?
Li4 N9 Li3 N10 -0.4(3) . . . . ?
Si6 N9 Li3 Li4 -118.7(3) . . . . ?
Si5 N9 Li3 Li4 97.2(3) . . . . ?
Si5 N9 Li3 Si6 -144.0(3) . . . . ?
Li4 N9 Li3 Si6 118.7(3) . . . . ?
Si6 N9 Li3 Si7 -153.1(2) . . . . ?
Si5 N9 Li3 Si7 62.9(4) . . . . ?
Li4 N9 Li3 Si7 -34.4(3) . . . . ?
N9 Si6 Li3 N8 -129.7(4) . . . . ?
C33 Si6 Li3 N8 155.2(4) . . . . ?
C32 Si6 Li3 N8 -34.1(5) . . . . ?
C31 Si6 Li3 N8 63.4(4) . . . . ?
N9 Si6 Li3 N10 74.5(3) . . . . ?
C33 Si6 Li3 N10 -0.6(6) . . . . ?
C32 Si6 Li3 N10 170.1(4) . . . . ?
C31 Si6 Li3 N10 -92.4(4) . . . . ?
C33 Si6 Li3 N9 -75.1(5) . . . . ?
C32 Si6 Li3 N9 95.6(4) . . . . ?
C31 Si6 Li3 N9 -166.9(3) . . . . ?
N9 Si6 Li3 Li4 46.7(3) . . . . ?
C33 Si6 Li3 Li4 -28.3(5) . . . . ?
C32 Si6 Li3 Li4 142.3(4) . . . . ?
C31 Si6 Li3 Li4 -120.1(3) . . . . ?
N9 Si6 Li3 Si7 45.5(4) . . . . ?
C33 Si6 Li3 Si7 -29.6(7) . . . . ?
C32 Si6 Li3 Si7 141.1(5) . . . . ?
C31 Si6 Li3 Si7 -121.4(5) . . . . ?
N10 Si7 Li3 N8 -135.0(4) . . . . ?
C37 Si7 Li3 N8 57.3(4) . . . . ?
C38 Si7 Li3 N8 -36.7(5) . . . . ?
C39 Si7 Li3 N8 152.4(3) . . . . ?
C37 Si7 Li3 N10 -167.7(3) . . . . ?
C38 Si7 Li3 N10 98.4(4) . . . . ?
C39 Si7 Li3 N10 -72.6(4) . . . . ?
N10 Si7 Li3 N9 76.6(3) . . . . ?
C37 Si7 Li3 N9 -91.1(4) . . . . ?
C38 Si7 Li3 N9 175.0(4) . . . . ?
C39 Si7 Li3 N9 4.0(5) . . . . ?
N10 Si7 Li3 Li4 48.6(3) . . . . ?
C37 Si7 Li3 Li4 -119.1(3) . . . . ?
C38 Si7 Li3 Li4 146.9(4) . . . . ?
C39 Si7 Li3 Li4 -24.0(4) . . . . ?
N10 Si7 Li3 Si6 49.8(4) . . . . ?
C37 Si7 Li3 Si6 -117.9(6) . . . . ?
C38 Si7 Li3 Si6 148.2(5) . . . . ?
C39 Si7 Li3 Si6 -22.8(7) . . . . ?
Si6 N9 Li4 N11 -81.0(5) . . . . ?
Si5 N9 Li4 N11 62.1(5) . . . . ?
Li3 N9 Li4 N11 -177.7(5) . . . . ?
Si6 N9 Li4 N10 97.0(3) . . . . ?
Si5 N9 Li4 N10 -119.9(3) . . . . ?
Li3 N9 Li4 N10 0.4(3) . . . . ?
Si6 N9 Li4 Li3 96.7(3) . . . . ?
Si5 N9 Li4 Li3 -120.3(3) . . . . ?
Si6 N9 Li4 Si5 -143.1(3) . . . . ?
Li3 N9 Li4 Si5 120.3(3) . . . . ?
Si6 N9 Li4 Si8 64.7(4) . . . . ?
Si5 N9 Li4 Si8 -152.2(2) . . . . ?
Li3 N9 Li4 Si8 -32.0(3) . . . . ?
C47 N11 Li4 N9 19.7(7) . . . . ?
C43 N11 Li4 N9 -172.1(4) . . . . ?
C47 N11 Li4 N10 -158.0(4) . . . . ?
C43 N11 Li4 N10 10.3(7) . . . . ?
C47 N11 Li4 Si5 51.0(5) . . . . ?
C43 N11 Li4 Si5 -140.8(3) . . . . ?
C47 N11 Li4 Si8 -129.3(4) . . . . ?
C43 N11 Li4 Si8 38.9(5) . . . . ?
Si8 N10 Li4 N9 -118.4(3) . . . . ?
Si7 N10 Li4 N9 97.8(3) . . . . ?
Li3 N10 Li4 N9 -0.4(3) . . . . ?
Si8 N10 Li4 N11 59.7(5) . . . . ?
Si7 N10 Li4 N11 -84.1(5) . . . . ?
Li3 N10 Li4 N11 177.7(5) . . . . ?
Si8 N10 Li4 Li3 -118.0(3) . . . . ?
Si7 N10 Li4 Li3 98.2(3) . . . . ?
Si8 N10 Li4 Si5 -152.4(2) . . . . ?
Si7 N10 Li4 Si5 63.8(4) . . . . ?
Li3 N10 Li4 Si5 -34.4(3) . . . . ?
Si7 N10 Li4 Si8 -143.8(3) . . . . ?
Li3 N10 Li4 Si8 118.0(3) . . . . ?
N10 Li3 Li4 N9 179.6(4) . . . . ?
Si6 Li3 Li4 N9 -30.80(16) . . . . ?
Si7 Li3 Li4 N9 148.5(3) . . . . ?
N9 Li3 Li4 N10 -179.6(4) . . . . ?
Si6 Li3 Li4 N10 149.6(3) . . . . ?
Si7 Li3 Li4 N10 -31.11(15) . . . . ?
N10 Li3 Li4 Si5 149.4(3) . . . . ?
N9 Li3 Li4 Si5 -30.14(16) . . . . ?
Si6 Li3 Li4 Si5 -60.94(13) . . . . ?
Si7 Li3 Li4 Si5 118.33(19) . . . . ?
N10 Li3 Li4 Si8 -29.71(15) . . . . ?
N9 Li3 Li4 Si8 150.7(3) . . . . ?
Si6 Li3 Li4 Si8 119.91(19) . . . . ?
Si7 Li3 Li4 Si8 -60.82(12) . . . . ?
C36 Si5 Li4 N9 -166.8(4) . . . . ?
C34 Si5 Li4 N9 -74.1(4) . . . . ?
C35 Si5 Li4 N9 96.2(4) . . . . ?
N9 Si5 Li4 N11 -133.1(4) . . . . ?
C36 Si5 Li4 N11 60.2(4) . . . . ?
C34 Si5 Li4 N11 152.9(3) . . . . ?
C35 Si5 Li4 N11 -36.8(4) . . . . ?
N9 Si5 Li4 N10 73.8(3) . . . . ?
C36 Si5 Li4 N10 -93.0(4) . . . . ?
C34 Si5 Li4 N10 -0.3(5) . . . . ?
C35 Si5 Li4 N10 170.0(4) . . . . ?
N9 Si5 Li4 Li3 45.9(3) . . . . ?
C36 Si5 Li4 Li3 -120.9(3) . . . . ?
C34 Si5 Li4 Li3 -28.2(4) . . . . ?
C35 Si5 Li4 Li3 142.2(3) . . . . ?
N9 Si5 Li4 Si8 47.4(4) . . . . ?
C36 Si5 Li4 Si8 -119.4(5) . . . . ?
C34 Si5 Li4 Si8 -26.7(7) . . . . ?
C35 Si5 Li4 Si8 143.6(5) . . . . ?
N10 Si8 Li4 N9 74.3(3) . . . . ?
C40 Si8 Li4 N9 3.7(6) . . . . ?
C41 Si8 Li4 N9 171.7(4) . . . . ?
C42 Si8 Li4 N9 -89.7(4) . . . . ?
N10 Si8 Li4 N11 -133.3(4) . . . . ?
C40 Si8 Li4 N11 156.2(4) . . . . ?
C41 Si8 Li4 N11 -35.9(5) . . . . ?
C42 Si8 Li4 N11 62.8(3) . . . . ?
C40 Si8 Li4 N10 -70.5(4) . . . . ?
C41 Si8 Li4 N10 97.4(4) . . . . ?
C42 Si8 Li4 N10 -164.0(3) . . . . ?
N10 Si8 Li4 Li3 47.8(2) . . . . ?
C40 Si8 Li4 Li3 -22.7(5) . . . . ?
C41 Si8 Li4 Li3 145.2(4) . . . . ?
C42 Si8 Li4 Li3 -116.2(3) . . . . ?
N10 Si8 Li4 Si5 46.3(4) . . . . ?
C40 Si8 Li4 Si5 -24.2(7) . . . . ?
C41 Si8 Li4 Si5 143.7(5) . . . . ?
C42 Si8 Li4 Si5 -117.7(5) . . . . ?
C48 N13 Li5 N12 0.5(2) . . . . ?
Si10 N13 Li5 N12 178.2(4) . . . . ?
C48 N13 Li5 N15 -125.6(4) . . . . ?
Si10 N13 Li5 N15 52.1(6) . . . . ?
C48 N13 Li5 N14 114.6(5) . . . . ?
Si10 N13 Li5 N14 -67.8(7) . . . . ?
Si10 N13 Li5 C48 177.6(5) . . . . ?
C48 N13 Li5 C55 153.7(9) . . . . ?
Si10 N13 Li5 C55 -28.7(11) . . . . ?
C48 N12 Li5 N13 -0.5(2) . . . . ?
Si9 N12 Li5 N13 179.5(4) . . . . ?
C48 N12 Li5 N15 113.1(5) . . . . ?
Si9 N12 Li5 N15 -66.8(7) . . . . ?
C48 N12 Li5 N14 -128.9(4) . . . . ?
Si9 N12 Li5 N14 51.1(7) . . . . ?
Si9 N12 Li5 C48 -179.9(5) . . . . ?
C48 N12 Li5 C55 -164.7(5) . . . . ?
Si9 N12 Li5 C55 15.4(8) . . . . ?
C60 N15 Li5 N13 -14.9(7) . . . . ?
C59 N15 Li5 N13 106.6(5) . . . . ?
C56 N15 Li5 N13 -139.8(6) . . . . ?
C60 N15 Li5 N12 -103.2(6) . . . . ?
C59 N15 Li5 N12 18.3(6) . . . . ?
C56 N15 Li5 N12 132.0(6) . . . . ?
C60 N15 Li5 N14 125.7(5) . . . . ?
C59 N15 Li5 N14 -112.8(4) . . . . ?
C56 N15 Li5 N14 0.8(5) . . . . ?
C60 N15 Li5 C48 -55.8(7) . . . . ?
C59 N15 Li5 C48 65.7(6) . . . . ?
C56 N15 Li5 C48 179.3(6) . . . . ?
C60 N15 Li5 C55 134.5(6) . . . . ?
C59 N15 Li5 C55 -104.0(5) . . . . ?
C56 N15 Li5 C55 9.6(6) . . . . ?
C55 N14 Li5 N13 146.9(7) . . . . ?
C57 N14 Li5 N13 -93.7(6) . . . . ?
C58 N14 Li5 N13 27.0(7) . . . . ?
C55 N14 Li5 N12 -123.4(6) . . . . ?
C57 N14 Li5 N12 -4.0(7) . . . . ?
C58 N14 Li5 N12 116.7(5) . . . . ?
C55 N14 Li5 N15 14.8(6) . . . . ?
C57 N14 Li5 N15 134.2(5) . . . . ?
C58 N14 Li5 N15 -105.1(5) . . . . ?
C55 N14 Li5 C48 -163.6(7) . . . . ?
C57 N14 Li5 C48 -44.2(7) . . . . ?
C58 N14 Li5 C48 76.4(7) . . . . ?
C57 N14 Li5 C55 119.4(8) . . . . ?
C58 N14 Li5 C55 -119.9(7) . . . . ?
N12 C48 Li5 N13 179.1(4) . . . . ?
N13 C48 Li5 N12 -179.1(4) . . . . ?
N12 C48 Li5 N15 -100.3(5) . . . . ?
N13 C48 Li5 N15 80.6(5) . . . . ?
N12 C48 Li5 N14 77.5(5) . . . . ?
N13 C48 Li5 N14 -101.6(6) . . . . ?
N12 C48 Li5 C55 45.4(15) . . . . ?
N13 C48 Li5 C55 -133.7(16) . . . . ?
C56 C55 Li5 N13 86.9(11) . . . . ?
N14 C55 Li5 N13 -65.5(10) . . . . ?
C56 C55 Li5 N12 -128.7(8) . . . . ?
N14 C55 Li5 N12 79.0(7) . . . . ?
C56 C55 Li5 N15 -10.2(6) . . . . ?
N14 C55 Li5 N15 -162.5(7) . . . . ?
C56 C55 Li5 N14 152.4(11) . . . . ?
C56 C55 Li5 C48 -162.3(14) . . . . ?
N14 C55 Li5 C48 45.3(17) . . . . ?
